data_1513446
loop_
_publ_author_name
'Castro-Fern\'andez, Silvia'
'Lahoz, Inmaculada R.'
'Llamas-Saiz, Antonio L'
'Alonso-G\'omez, Jos\'e Lorenzo'
'Cid, Mar\'ia-Magdalena'
'Navarro-V\'azquez, Armando'

_publ_section_title
;
 Preparation and Characterization of a Halogen-Bonded Shape-Persistent
 Chiral Alleno-acetylenic Inclusion Complex.
;
_journal_issue 4
_journal_name_full 'Organic letters'
_journal_page_first 1136
_journal_page_last 1139
_journal_paper_doi 10.1021/ol403778f
_journal_volume 16
_journal_year 2014
_chemical_absolute_configuration ad
_chemical_formula_moiety 'C70 H78 N2, C4 F8 I2'
_chemical_formula_sum 'C74 H78 F8 I2 N2'
_chemical_formula_weight 1401.18
_chemical_name_common 14_2_hb
_chemical_name_systematic
;
 ?
;
_space_group_IT_number 1
_symmetry_cell_setting triclinic
_symmetry_Int_Tables_number 1
_symmetry_space_group_name_Hall 'P 1'
_symmetry_space_group_name_H-M 'P 1'
_atom_sites_solution_hydrogens geom
_atom_sites_solution_primary direct
_atom_sites_solution_secondary difmap
_audit_creation_date 2013-10-04T16:59:24-00:00
_audit_creation_method 'WinGX routine CIF_UPDATE'
_cell_angle_alpha 107.796(4)
_cell_angle_beta 101.993(5)
_cell_angle_gamma 90.015(5)
_cell_formula_units_Z 2
_cell_length_a 14.078(2)
_cell_length_b 15.968(3)
_cell_length_c 16.710(3)
_cell_measurement_reflns_used 1483
_cell_measurement_temperature 100(2)
_cell_measurement_theta_max 19.29
_cell_measurement_theta_min 2.55
_cell_measurement_wavelength 0.71073
_cell_volume 3490.3(10)
_computing_cell_refinement 'SAINT V8.32B integration software'
_computing_data_collection 'Bruker APEX2 software'
_computing_data_reduction 'SORTAV (Blessing, 1995)'
_computing_molecular_graphics 'ORTEP-3 for Windows (Farrugia, 2012)'
_computing_publication_material 'WinGX publication routines (Farrugia, 2012)'
_computing_structure_refinement 'SHELXL-2013 (Sheldrick, 2013)'
_computing_structure_solution 'SIR-2011 (Burla et al., 2012)'
_diffrn_ambient_temperature 100(2)
_diffrn_detector 'APEX-II CCD'
_diffrn_measured_fraction_theta_full 0.679
_diffrn_measured_fraction_theta_max 0.99
_diffrn_measurement_device '\k-geometry diffractometer'
_diffrn_measurement_device_type 'Bruker APEX-II'
_diffrn_measurement_method '\f or \w oscillation scans'
_diffrn_orient_matrix_UB_11 -0.002951
_diffrn_orient_matrix_UB_12 -0.022257
_diffrn_orient_matrix_UB_13 -0.063339
_diffrn_orient_matrix_UB_21 0.019756
_diffrn_orient_matrix_UB_22 -0.058639
_diffrn_orient_matrix_UB_23 0.005057
_diffrn_orient_matrix_UB_31 -0.069992
_diffrn_orient_matrix_UB_32 -0.020307
_diffrn_orient_matrix_UB_33 -0.010524
_diffrn_radiation_monochromator graphite
_diffrn_radiation_probe x-ray
_diffrn_radiation_type MoK\a
_diffrn_radiation_wavelength 0.71073
_diffrn_reflns_av_R_equivalents 0.1318
_diffrn_reflns_Laue_measured_fraction_full 0.679
_diffrn_reflns_Laue_measured_fraction_max 0.99
_diffrn_reflns_limit_h_max 14
_diffrn_reflns_limit_h_min -14
_diffrn_reflns_limit_k_max 16
_diffrn_reflns_limit_k_min -16
_diffrn_reflns_limit_l_max 17
_diffrn_reflns_limit_l_min -17
_diffrn_reflns_number 66567
_diffrn_reflns_point_group_measured_fraction_full 0.675
_diffrn_reflns_point_group_measured_fraction_max 0.984
_diffrn_reflns_reduction_process
;
        Scaled and merged with Sortav
        R.H. Blessing, (1987) Cryst. Rev. 1, 3-58
        R.H. Blessing, (1989) J. Appl. Cryst. 22, 396-397
;
_diffrn_reflns_theta_full 25.242
_diffrn_reflns_theta_max 22.086
_diffrn_reflns_theta_min 1.311
_diffrn_source 'sealed x-ray tube'
_exptl_absorpt_coefficient_mu 0.963
_exptl_absorpt_correction_T_max 0.965
_exptl_absorpt_correction_T_min 0.775
_exptl_absorpt_correction_type multi-scan
_exptl_absorpt_process_details
;
SADABS-2012/1 - Bruker AXS area detector scaling and absorption correction
;
_exptl_crystal_colour colourless
_exptl_crystal_density_diffrn 1.333
_exptl_crystal_density_method 'not measured'
_exptl_crystal_description plate
_exptl_crystal_F_000 1428
_exptl_crystal_size_max 0.07
_exptl_crystal_size_mid 0.06
_exptl_crystal_size_min 0.02
_refine_diff_density_max 0.924
_refine_diff_density_min -0.946
_refine_diff_density_rms 0.118
_refine_ls_abs_structure_details
;
 Flack x determined using 4117 quotients [(I+)-(I-)]/[(I+)+(I-)]
 (Parsons and Flack (2004), Acta Cryst. A60, s61).
;
_refine_ls_abs_structure_Flack 0.02(2)
_refine_ls_extinction_method none
_refine_ls_goodness_of_fit_ref 1.008
_refine_ls_hydrogen_treatment constr
_refine_ls_matrix_type full
_refine_ls_number_constraints 0
_refine_ls_number_parameters 1931
_refine_ls_number_reflns 17051
_refine_ls_number_restraints 2073
_refine_ls_restrained_S_all 0.968
_refine_ls_R_factor_all 0.1306
_refine_ls_R_factor_gt 0.0745
_refine_ls_shift/su_max 0
_refine_ls_shift/su_mean 0
_refine_ls_structure_factor_coef Fsqd
_refine_ls_weighting_details 'w=1/[\s^2^(Fo^2^)+(0.1165P)^2^] where P=(Fo^2^+2Fc^2^)/3'
_refine_ls_weighting_scheme calc
_refine_ls_wR_factor_gt 0.1756
_refine_ls_wR_factor_ref 0.208
_reflns_number_gt 11152
_reflns_number_total 17051
_reflns_threshold_expression 'I > 2\s(I)'
_cod_data_source_file ol403778f_si_002.cif
_cod_data_source_block C4F8I2-MMMM-1
_cod_original_cell_volume 3490.4(10)
_cod_database_code 1513446
_shelx_estimated_absorpt_t_min 0.936
_shelx_estimated_absorpt_t_max 0.981

loop_
_symmetry_equiv_pos_as_xyz
'x, y, z'

loop_
_atom_site_label
_atom_site_type_symbol
_atom_site_fract_x
_atom_site_fract_y
_atom_site_fract_z
_atom_site_U_iso_or_equiv
_atom_site_adp_type
_atom_site_occupancy
_atom_site_calc_flag
_atom_site_disorder_assembly
_atom_site_disorder_group
N1 N 0.0910(14) 0.5863(10) 0.1852(11) 0.028(4) Uani 1 d . .
C2 C 0.0886(17) 0.6614(12) 0.1648(13) 0.024(5) Uani 1 d . .
C3 C 0.0595(18) 0.6623(13) 0.0799(13) 0.030(5) Uani 1 d . .
H3 H 0.0544 0.7167 0.0679 0.036 Uiso 1 calc . .
C4 C 0.0386(16) 0.5849(12) 0.0147(13) 0.028(5) Uani 1 d . .
H4 H 0.0224 0.5848 -0.0435 0.034 Uiso 1 calc . .
C5 C 0.0411(15) 0.5063(13) 0.0333(13) 0.026(5) Uani 1 d . .
H5 H 0.0248 0.4514 -0.0111 0.031 Uiso 1 calc . .
C6 C 0.0685(15) 0.5101(12) 0.1198(13) 0.023(4) Uani 1 d . .
C7 C 0.0713(15) 0.4283(12) 0.1410(14) 0.022(5) Uani 1 d . .
C8 C 0.0720(15) 0.3631(12) 0.1610(14) 0.022(5) Uani 1 d . .
C9 C 0.0681(15) 0.2791(13) 0.1786(13) 0.029(4) Uani 1 d . .
C10 C 0.0540(15) 0.2810(14) 0.2538(13) 0.030(4) Uani 1 d . .
C11 C 0.0346(14) 0.2779(16) 0.3280(13) 0.039(5) Uani 1 d . .
C12 C 0.1090(14) 0.2741(14) 0.3987(13) 0.028(5) Uani 1 d . .
C13 C 0.1680(16) 0.2702(15) 0.4596(14) 0.033(6) Uani 1 d . .
C14 C 0.2325(15) 0.2654(15) 0.5328(14) 0.034(6) Uani 1 d . .
C15 C 0.2873(15) 0.2639(15) 0.5971(13) 0.037(5) Uani 1 d . .
C16 C 0.3538(15) 0.2592(18) 0.6746(15) 0.053(5) Uani 1 d . .
C17 C 0.3183(14) 0.2355(13) 0.7305(13) 0.029(4) Uani 1 d . .
C18 C 0.2904(17) 0.2120(13) 0.7922(13) 0.037(4) Uani 1 d . .
C19 C 0.2821(16) 0.2828(13) 0.8690(13) 0.027(5) Uani 1 d . .
C20 C 0.2821(17) 0.3456(13) 0.9284(14) 0.026(5) Uani 1 d . .
N21 N 0.2847(13) 0.5028(10) 0.9793(11) 0.024(4) Uani 1 d . .
C22 C 0.2929(17) 0.4257(12) 1.0008(13) 0.025(5) Uani 1 d . .
C23 C 0.3122(15) 0.4227(13) 1.0849(13) 0.021(4) Uani 1 d . .
H23 H 0.3174 0.3678 1.0961 0.025 Uiso 1 calc . .
C24 C 0.3237(16) 0.5007(12) 1.1519(14) 0.028(5) Uani 1 d . .
H24 H 0.335 0.5003 1.2099 0.034 Uiso 1 calc . .
C25 C 0.3183(14) 0.5822(13) 1.1329(13) 0.022(5) Uani 1 d . .
H25 H 0.3272 0.6373 1.1773 0.027 Uiso 1 calc . .
C26 C 0.2998(14) 0.5775(12) 1.0473(13) 0.018(4) Uani 1 d . .
C27 C 0.2888(15) 0.6574(12) 1.0232(14) 0.023(5) Uani 1 d . .
C28 C 0.2817(15) 0.7237(12) 1.0056(13) 0.019(4) Uani 1 d . .
C29 C 0.2694(15) 0.8067(12) 0.9873(13) 0.027(4) Uani 1 d . .
C30 C 0.2202(14) 0.8090(13) 0.9125(13) 0.027(4) Uani 1 d . .
C31 C 0.1648(14) 0.8158(16) 0.8418(14) 0.042(5) Uani 1 d . .
C32 C 0.2065(15) 0.8178(15) 0.7693(14) 0.033(5) Uani 1 d . .
C33 C 0.2315(16) 0.8201(14) 0.7058(14) 0.028(5) Uani 1 d . .
C34 C 0.2611(15) 0.8265(13) 0.6344(13) 0.027(5) Uani 1 d . .
C35 C 0.2806(15) 0.8344(14) 0.5711(13) 0.031(5) Uani 1 d . .
C36 C 0.3051(15) 0.8492(16) 0.4960(14) 0.045(5) Uani 1 d . .
C37 C 0.2372(15) 0.8625(13) 0.4366(13) 0.031(4) Uani 1 d . .
C38 C 0.1781(15) 0.8774(12) 0.3732(13) 0.032(4) Uani 1 d . .
C39 C 0.1407(17) 0.8042(12) 0.2970(13) 0.030(5) Uani 1 d . .
C40 C 0.1109(18) 0.7389(12) 0.2352(13) 0.026(5) Uani 1 d . .
C41 C 0.0679(15) 0.1963(13) 0.1065(14) 0.033(4) Uani 1 d . .
C42 C 0.0715(18) 0.1167(14) 0.1383(16) 0.038(5) Uani 1 d . .
H42A H 0.1376 0.114 0.1704 0.058 Uiso 1 calc . .
H42B H 0.0537 0.063 0.089 0.058 Uiso 1 calc . .
H42C H 0.0257 0.1218 0.1761 0.058 Uiso 1 calc . .
C43 C 0.1571(16) 0.2001(15) 0.0677(16) 0.040(5) Uani 1 d . .
H43A H 0.1495 0.2443 0.0375 0.06 Uiso 1 calc . .
H43B H 0.1627 0.1422 0.027 0.06 Uiso 1 calc . .
H43C H 0.216 0.2161 0.1139 0.06 Uiso 1 calc . .
C44 C -0.0239(17) 0.1846(15) 0.0357(15) 0.046(5) Uani 1 d . .
H44A H -0.0815 0.1862 0.0603 0.069 Uiso 1 calc . .
H44B H -0.0251 0.1278 -0.009 0.069 Uiso 1 calc . .
H44C H -0.0239 0.2324 0.0102 0.069 Uiso 1 calc . .
C45 C -0.0707(15) 0.2773(17) 0.3396(15) 0.050(4) Uani 1 d . .
C46 C -0.1392(18) 0.280(2) 0.2621(17) 0.063(6) Uani 1 d . .
H46A H -0.1407 0.341 0.2604 0.095 Uiso 1 calc . .
H46B H -0.2043 0.2592 0.2628 0.095 Uiso 1 calc . .
H46C H -0.1187 0.2425 0.2111 0.095 Uiso 1 calc . .
C47 C -0.0788(19) 0.3498(18) 0.4191(17) 0.058(6) Uani 1 d . .
H47A H -0.0327 0.3425 0.4689 0.086 Uiso 1 calc . .
H47B H -0.1452 0.3476 0.4281 0.086 Uiso 1 calc . .
H47C H -0.0637 0.4069 0.4123 0.086 Uiso 1 calc . .
C48 C -0.0938(19) 0.1875(18) 0.3533(19) 0.061(6) Uani 1 d . .
H48A H -0.0908 0.139 0.3014 0.092 Uiso 1 calc . .
H48B H -0.1592 0.1865 0.3649 0.092 Uiso 1 calc . .
H48C H -0.046 0.1809 0.4024 0.092 Uiso 1 calc . .
C49 C 0.4615(16) 0.2901(18) 0.6868(16) 0.058(5) Uani 1 d . .
C50 C 0.5145(19) 0.295(2) 0.7800(16) 0.071(7) Uani 1 d . .
H50A H 0.585 0.3029 0.7862 0.107 Uiso 1 calc . .
H50B H 0.4993 0.2399 0.7908 0.107 Uiso 1 calc . .
H50C H 0.4926 0.3445 0.8216 0.107 Uiso 1 calc . .
C51 C 0.467(2) 0.3806(17) 0.6767(19) 0.064(6) Uani 1 d . .
H51A H 0.5309 0.4106 0.7078 0.097 Uiso 1 calc . .
H51B H 0.416 0.4149 0.7003 0.097 Uiso 1 calc . .
H51C H 0.4579 0.375 0.6155 0.097 Uiso 1 calc . .
C52 C 0.5037(19) 0.2176(19) 0.6239(17) 0.072(7) Uani 1 d . .
H52A H 0.4784 0.219 0.5651 0.108 Uiso 1 calc . .
H52B H 0.4851 0.1602 0.6281 0.108 Uiso 1 calc . .
H52C H 0.5748 0.2268 0.638 0.108 Uiso 1 calc . .
C53 C 0.2786(17) 0.1146(14) 0.7879(15) 0.045(4) Uani 1 d . .
C54 C 0.215(2) 0.0614(16) 0.7056(16) 0.052(6) Uani 1 d . .
H54A H 0.2282 0.0814 0.6588 0.079 Uiso 1 calc . .
H54B H 0.147 0.0682 0.709 0.079 Uiso 1 calc . .
H54C H 0.229 -0.0008 0.6946 0.079 Uiso 1 calc . .
C55 C 0.2382(19) 0.1057(16) 0.8624(15) 0.043(5) Uani 1 d . .
H55A H 0.2333 0.0434 0.8589 0.065 Uiso 1 calc . .
H55B H 0.1735 0.1288 0.8596 0.065 Uiso 1 calc . .
H55C H 0.2817 0.1391 0.9169 0.065 Uiso 1 calc . .
C56 C 0.3778(18) 0.0790(17) 0.7966(19) 0.060(6) Uani 1 d . .
H56A H 0.3712 0.0152 0.786 0.091 Uiso 1 calc . .
H56B H 0.4164 0.1076 0.8549 0.091 Uiso 1 calc . .
H56C H 0.4105 0.0911 0.7545 0.091 Uiso 1 calc . .
C57 C 0.3137(16) 0.8937(13) 1.0621(15) 0.039(4) Uani 1 d . .
C58 C 0.3035(18) 0.9698(13) 1.0273(16) 0.042(5) Uani 1 d . .
H58A H 0.2357 0.9704 0.9981 0.063 Uiso 1 calc . .
H58B H 0.3457 0.9639 0.9863 0.063 Uiso 1 calc . .
H58C H 0.3225 1.0249 1.0748 0.063 Uiso 1 calc . .
C59 C 0.4179(15) 0.8808(15) 1.0984(16) 0.043(5) Uani 1 d . .
H59A H 0.448 0.9357 1.1422 0.065 Uiso 1 calc . .
H59B H 0.4537 0.8649 1.052 0.065 Uiso 1 calc . .
H59C H 0.4199 0.8336 1.1246 0.065 Uiso 1 calc . .
C60 C 0.2533(18) 0.9012(15) 1.1306(15) 0.045(5) Uani 1 d . .
H60A H 0.276 0.9547 1.1793 0.068 Uiso 1 calc . .
H60B H 0.2611 0.8495 1.1507 0.068 Uiso 1 calc . .
H60C H 0.1845 0.9042 1.1055 0.068 Uiso 1 calc . .
C61 C 0.0554(15) 0.8252(18) 0.8304(16) 0.057(5) Uani 1 d . .
C62 C 0.021(2) 0.816(2) 0.9056(19) 0.074(7) Uani 1 d . .
H62A H 0.0163 0.7538 0.9019 0.111 Uiso 1 calc . .
H62B H -0.044 0.8393 0.9055 0.111 Uiso 1 calc . .
H62C H 0.0661 0.8494 0.9589 0.111 Uiso 1 calc . .
C63 C 0.0033(18) 0.7557(18) 0.7530(18) 0.060(6) Uani 1 d . .
H63A H 0.0379 0.7484 0.7064 0.091 Uiso 1 calc . .
H63B H -0.0629 0.7723 0.7351 0.091 Uiso 1 calc . .
H63C H 0.0002 0.7 0.766 0.091 Uiso 1 calc . .
C64 C 0.0301(19) 0.9138(18) 0.820(2) 0.072(7) Uani 1 d . .
H64A H 0.0697 0.9606 0.8682 0.107 Uiso 1 calc . .
H64B H -0.039 0.9214 0.82 0.107 Uiso 1 calc . .
H64C H 0.0432 0.9168 0.7658 0.107 Uiso 1 calc . .
C65 C 0.4155(17) 0.8533(17) 0.4967(17) 0.059(5) Uani 1 d . .
C66 C 0.423(2) 0.861(2) 0.4030(17) 0.073(7) Uani 1 d . .
H66A H 0.4917 0.8615 0.3989 0.109 Uiso 1 calc . .
H66B H 0.3963 0.9159 0.3966 0.109 Uiso 1 calc . .
H66C H 0.3866 0.8107 0.3572 0.109 Uiso 1 calc . .
C67 C 0.454(2) 0.7680(17) 0.5008(19) 0.067(6) Uani 1 d . .
H67A H 0.5196 0.7648 0.4885 0.101 Uiso 1 calc . .
H67B H 0.4113 0.7194 0.4582 0.101 Uiso 1 calc . .
H67C H 0.458 0.7635 0.5586 0.101 Uiso 1 calc . .
C68 C 0.468(2) 0.9349(18) 0.5680(17) 0.071(7) Uani 1 d . .
H68A H 0.4685 0.9279 0.6243 0.106 Uiso 1 calc . .
H68B H 0.4342 0.9874 0.5634 0.106 Uiso 1 calc . .
H68C H 0.5352 0.9416 0.562 0.106 Uiso 1 calc . .
C69 C 0.159(3) 0.969(3) 0.374(3) 0.036(6) Uani 0.49(2) d A 1
C70 C 0.120(4) 1.015(3) 0.459(3) 0.040(8) Uani 0.49(2) d A 1
H70A H 0.1069 1.0758 0.4623 0.061 Uiso 0.49(2) calc A 1
H70B H 0.1692 1.014 0.5097 0.061 Uiso 0.49(2) calc A 1
H70C H 0.0598 0.9826 0.4573 0.061 Uiso 0.49(2) calc A 1
C71 C 0.083(3) 0.969(3) 0.299(2) 0.031(7) Uani 0.49(2) d A 1
H71A H 0.0695 1.0298 0.3018 0.046 Uiso 0.49(2) calc A 1
H71B H 0.0231 0.9373 0.2994 0.046 Uiso 0.49(2) calc A 1
H71C H 0.1047 0.9396 0.246 0.046 Uiso 0.49(2) calc A 1
C72 C 0.253(3) 1.015(3) 0.373(3) 0.046(8) Uani 0.49(2) d A 1
H72A H 0.2893 0.9731 0.3359 0.068 Uiso 0.49(2) calc A 1
H72B H 0.2932 1.0371 0.4314 0.068 Uiso 0.49(2) calc A 1
H72C H 0.238 1.0644 0.3501 0.068 Uiso 0.49(2) calc A 1
C569 C 0.136(3) 0.974(3) 0.378(4) 0.030(5) Uani 0.51(2) d A 2
C570 C 0.182(4) 1.037(3) 0.467(3) 0.030(7) Uani 0.51(2) d A 2
H57A H 0.1746 1.0977 0.4674 0.045 Uiso 0.51(2) calc A 2
H57B H 0.2516 1.0268 0.481 0.045 Uiso 0.51(2) calc A 2
H57C H 0.1502 1.0251 0.5097 0.045 Uiso 0.51(2) calc A 2
C571 C 0.021(3) 0.970(3) 0.369(3) 0.030(8) Uani 0.51(2) d A 2
H57D H -0.0013 1.03 0.3853 0.045 Uiso 0.51(2) calc A 2
H57E H 0.0041 0.9395 0.408 0.045 Uiso 0.51(2) calc A 2
H57F H -0.0117 0.9379 0.3099 0.045 Uiso 0.51(2) calc A 2
C572 C 0.160(4) 1.001(3) 0.304(3) 0.031(8) Uani 0.51(2) d A 2
H57G H 0.125 0.9596 0.2491 0.046 Uiso 0.51(2) calc A 2
H57H H 0.2301 0.9998 0.3071 0.046 Uiso 0.51(2) calc A 2
H57I H 0.1397 1.0607 0.3082 0.046 Uiso 0.51(2) calc A 2
N101 N 0.5879(15) 0.5706(11) 0.1805(12) 0.034(5) Uani 1 d . .
C102 C 0.5819(16) 0.6467(12) 0.1605(13) 0.026(5) Uani 1 d . .
C103 C 0.5577(15) 0.6495(13) 0.0757(13) 0.023(5) Uani 1 d . .
H103 H 0.5567 0.7038 0.0635 0.028 Uiso 1 calc . .
C104 C 0.5358(15) 0.5708(12) 0.0114(14) 0.027(5) Uani 1 d . .
H104 H 0.5152 0.5708 -0.0465 0.032 Uiso 1 calc . .
C105 C 0.5427(16) 0.4911(13) 0.0281(13) 0.027(5) Uani 1 d . .
H105 H 0.5317 0.4365 -0.0171 0.032 Uiso 1 calc . .
C106 C 0.5665(16) 0.4946(12) 0.1141(13) 0.025(5) Uani 1 d . .
C107 C 0.5708(17) 0.4144(13) 0.1379(15) 0.032(6) Uani 1 d . .
C108 C 0.5715(16) 0.3479(13) 0.1562(15) 0.032(5) Uani 1 d . .
C109 C 0.5690(16) 0.2637(13) 0.1741(13) 0.036(4) Uani 1 d . .
C110 C 0.5573(16) 0.2631(14) 0.2494(13) 0.034(5) Uani 1 d . .
C111 C 0.5369(15) 0.2588(18) 0.3221(14) 0.054(6) Uani 1 d . .
C112 C 0.6136(15) 0.2557(14) 0.3924(13) 0.031(5) Uani 1 d . .
C113 C 0.6708(16) 0.2547(14) 0.4558(14) 0.030(5) Uani 1 d . .
C114 C 0.7357(15) 0.2491(16) 0.5288(14) 0.036(6) Uani 1 d . .
C115 C 0.7851(15) 0.2419(15) 0.5930(14) 0.037(5) Uani 1 d . .
C116 C 0.8457(15) 0.2242(16) 0.6664(14) 0.042(5) Uani 1 d . .
C117 C 0.8070(15) 0.2097(14) 0.7255(13) 0.030(4) Uani 1 d . .
C118 C 0.7795(17) 0.1920(13) 0.7900(13) 0.039(5) Uani 1 d . .
C119 C 0.7786(18) 0.2675(13) 0.8655(14) 0.032(6) Uani 1 d . .
C120 C 0.7827(18) 0.3303(13) 0.9250(14) 0.027(5) Uani 1 d . .
N121 N 0.7891(14) 0.4865(11) 0.9768(11) 0.029(4) Uani 1 d . .
C122 C 0.7929(16) 0.4112(12) 0.9982(13) 0.025(5) Uani 1 d . .
C123 C 0.8079(17) 0.4110(13) 1.0830(13) 0.029(5) Uani 1 d . .
H123 H 0.8093 0.3568 1.0956 0.035 Uiso 1 calc . .
C124 C 0.8206(16) 0.4884(12) 1.1473(14) 0.029(5) Uani 1 d . .
H124 H 0.832 0.4887 1.2054 0.035 Uiso 1 calc . .
C125 C 0.8171(16) 0.5690(13) 1.1288(13) 0.030(5) Uani 1 d . .
H125 H 0.8276 0.6242 1.1732 0.037 Uiso 1 calc . .
C126 C 0.7976(17) 0.5632(12) 1.0428(13) 0.028(5) Uani 1 d . .
C127 C 0.7885(18) 0.6417(13) 1.0184(15) 0.034(6) Uani 1 d . .
C128 C 0.7804(15) 0.7086(13) 1.0002(14) 0.026(5) Uani 1 d . .
C129 C 0.7662(15) 0.7912(12) 0.9810(13) 0.029(4) Uani 1 d . .
C130 C 0.7159(14) 0.7907(14) 0.9053(13) 0.029(4) Uani 1 d . .
C131 C 0.6587(15) 0.7913(17) 0.8333(14) 0.045(5) Uani 1 d . .
C132 C 0.6988(16) 0.7945(15) 0.7614(14) 0.035(5) Uani 1 d . .
C133 C 0.7296(17) 0.7994(14) 0.7004(14) 0.032(5) Uani 1 d . .
C134 C 0.7576(15) 0.8016(15) 0.6265(14) 0.032(6) Uani 1 d . .
C135 C 0.7805(16) 0.8066(16) 0.5636(14) 0.041(6) Uani 1 d . .
C136 C 0.8069(16) 0.8095(18) 0.4853(15) 0.053(5) Uani 1 d . .
C137 C 0.7456(15) 0.8373(14) 0.4304(13) 0.033(4) Uani 1 d . .
C138 C 0.6889(16) 0.8601(13) 0.3688(14) 0.037(4) Uani 1 d . .
C139 C 0.6415(17) 0.7895(13) 0.2934(14) 0.031(5) Uani 1 d . .
C140 C 0.6101(18) 0.7243(13) 0.2303(14) 0.031(5) Uani 1 d . .
C141 C 0.5700(17) 0.1808(14) 0.1009(14) 0.041(4) Uani 1 d . .
C142 C 0.5811(19) 0.1025(14) 0.1342(16) 0.041(5) Uani 1 d . .
H14A H 0.6473 0.1051 0.1683 0.062 Uiso 1 calc . .
H14B H 0.5689 0.0479 0.0854 0.062 Uiso 1 calc . .
H14C H 0.5342 0.1036 0.1703 0.062 Uiso 1 calc . .
C143 C 0.6554(18) 0.1913(16) 0.0612(17) 0.049(5) Uani 1 d . .
H14D H 0.6499 0.2446 0.0435 0.074 Uiso 1 calc . .
H14E H 0.6548 0.1398 0.0108 0.074 Uiso 1 calc . .
H14F H 0.7164 0.1964 0.1037 0.074 Uiso 1 calc . .
C144 C 0.4750(17) 0.1671(15) 0.0350(16) 0.049(5) Uani 1 d . .
H14G H 0.4204 0.1718 0.0638 0.073 Uiso 1 calc . .
H14H H 0.4707 0.1085 -0.0076 0.073 Uiso 1 calc . .
H14I H 0.4723 0.2122 0.0059 0.073 Uiso 1 calc . .
C145 C 0.4310(17) 0.250(2) 0.3320(17) 0.071(5) Uani 1 d . .
C146 C 0.359(2) 0.250(2) 0.256(2) 0.087(7) Uani 1 d . .
H14J H 0.2967 0.2249 0.258 0.131 Uiso 1 calc . .
H14K H 0.3804 0.2155 0.2046 0.131 Uiso 1 calc . .
H14L H 0.3522 0.3112 0.2554 0.131 Uiso 1 calc . .
C147 C 0.420(2) 0.317(2) 0.4128(19) 0.080(7) Uani 1 d . .
H14M H 0.407 0.3735 0.4021 0.12 Uiso 1 calc . .
H14N H 0.4805 0.3244 0.4567 0.12 Uiso 1 calc . .
H14O H 0.3661 0.2978 0.433 0.12 Uiso 1 calc . .
C148 C 0.415(2) 0.159(2) 0.347(2) 0.090(7) Uani 1 d . .
H14P H 0.3541 0.1574 0.3657 0.135 Uiso 1 calc . .
H14Q H 0.4695 0.1516 0.3906 0.135 Uiso 1 calc . .
H14R H 0.4118 0.1114 0.2925 0.135 Uiso 1 calc . .
C149 C 0.9543(16) 0.2167(16) 0.6681(16) 0.052(4) Uani 1 d . .
C150 C 1.0086(19) 0.2096(19) 0.7577(16) 0.062(6) Uani 1 d . .
H15A H 1.0785 0.2063 0.7593 0.093 Uiso 1 calc . .
H15B H 0.9832 0.1565 0.7661 0.093 Uiso 1 calc . .
H15C H 0.9982 0.2617 0.8037 0.093 Uiso 1 calc . .
C151 C 0.9925(19) 0.3023(17) 0.6631(19) 0.065(6) Uani 1 d . .
H15D H 0.9659 0.3072 0.6058 0.097 Uiso 1 calc . .
H15E H 1.0637 0.3041 0.6734 0.097 Uiso 1 calc . .
H15F H 0.9728 0.3514 0.7068 0.097 Uiso 1 calc . .
C152 C 0.9724(18) 0.1350(16) 0.5961(16) 0.057(6) Uani 1 d . .
H15G H 0.9392 0.1393 0.54 0.086 Uiso 1 calc . .
H15H H 0.9471 0.0816 0.6041 0.086 Uiso 1 calc . .
H15I H 1.0425 0.1322 0.5986 0.086 Uiso 1 calc . .
C153 C 0.7417(18) 0.1002(14) 0.7833(15) 0.049(4) Uani 1 d . .
C154 C 0.739(2) 0.0371(16) 0.6981(16) 0.060(6) Uani 1 d . .
H15J H 0.8039 0.035 0.6859 0.089 Uiso 1 calc . .
H15K H 0.6937 0.0555 0.6544 0.089 Uiso 1 calc . .
H15L H 0.7164 -0.0215 0.6969 0.089 Uiso 1 calc . .
C155 C 0.6364(18) 0.1010(17) 0.7984(18) 0.059(6) Uani 1 d . .
H15M H 0.6115 0.0406 0.7885 0.088 Uiso 1 calc . .
H15N H 0.5946 0.1265 0.7584 0.088 Uiso 1 calc . .
H15O H 0.6368 0.1366 0.8578 0.088 Uiso 1 calc . .
C156 C 0.800(2) 0.0741(16) 0.8565(16) 0.057(6) Uani 1 d . .
H15P H 0.7784 0.0139 0.8513 0.085 Uiso 1 calc . .
H15Q H 0.7902 0.1146 0.9111 0.085 Uiso 1 calc . .
H15R H 0.8689 0.0766 0.855 0.085 Uiso 1 calc . .
C157 C 0.7997(15) 0.8792(13) 1.0547(14) 0.033(4) Uani 1 d . .
C158 C 0.7931(18) 0.9541(14) 1.0185(16) 0.039(5) Uani 1 d . .
H15S H 0.7267 0.9539 0.9857 0.058 Uiso 1 calc . .
H15T H 0.8388 0.9478 0.9804 0.058 Uiso 1 calc . .
H15U H 0.8094 1.0098 1.0656 0.058 Uiso 1 calc . .
C159 C 0.9040(15) 0.8738(14) 1.1002(15) 0.037(5) Uani 1 d . .
H15V H 0.9274 0.9305 1.1441 0.055 Uiso 1 calc . .
H15W H 0.9455 0.8599 1.0581 0.055 Uiso 1 calc . .
H15$ H 0.9062 0.8274 1.1276 0.055 Uiso 1 calc . .
C160 C 0.7341(18) 0.8897(15) 1.1186(16) 0.044(5) Uani 1 d . .
H16A H 0.7515 0.9464 1.1642 0.066 Uiso 1 calc . .
H16B H 0.7426 0.8417 1.144 0.066 Uiso 1 calc . .
H16C H 0.6661 0.8878 1.0886 0.066 Uiso 1 calc . .
C161 C 0.5475(15) 0.7906(18) 0.8211(16) 0.059(5) Uani 1 d . .
C162 C 0.513(2) 0.768(2) 0.8910(19) 0.078(7) Uani 1 d . .
H16D H 0.5304 0.7084 0.8901 0.116 Uiso 1 calc . .
H16E H 0.4424 0.7709 0.8822 0.116 Uiso 1 calc . .
H16F H 0.5443 0.8102 0.9469 0.116 Uiso 1 calc . .
C163 C 0.5012(19) 0.7234(19) 0.7390(18) 0.068(6) Uani 1 d . .
H16G H 0.4438 0.7465 0.7108 0.102 Uiso 1 calc . .
H16H H 0.4816 0.6701 0.7505 0.102 Uiso 1 calc . .
H16I H 0.5477 0.709 0.7013 0.102 Uiso 1 calc . .
C164 C 0.515(2) 0.8785(19) 0.818(2) 0.079(7) Uani 1 d . .
H16J H 0.5438 0.9236 0.8723 0.118 Uiso 1 calc . .
H16K H 0.4441 0.8775 0.8077 0.118 Uiso 1 calc . .
H16L H 0.5365 0.8922 0.7705 0.118 Uiso 1 calc . .
C165 C 0.9108(17) 0.7792(17) 0.4768(17) 0.058(5) Uani 1 d . .
C166 C 0.923(2) 0.775(2) 0.3806(17) 0.071(7) Uani 1 d . .
H16M H 0.9914 0.7675 0.3771 0.106 Uiso 1 calc . .
H16N H 0.9031 0.8297 0.3693 0.106 Uiso 1 calc . .
H16O H 0.8823 0.7249 0.3378 0.106 Uiso 1 calc . .
C167 C 0.919(2) 0.6879(18) 0.483(2) 0.070(7) Uani 1 d . .
H16P H 0.9765 0.663 0.4625 0.105 Uiso 1 calc . .
H16Q H 0.8607 0.6509 0.448 0.105 Uiso 1 calc . .
H16R H 0.9261 0.6901 0.5434 0.105 Uiso 1 calc . .
C168 C 0.9844(18) 0.8496(18) 0.5431(17) 0.069(6) Uani 1 d . .
H16S H 0.9893 0.8429 0.6002 0.103 Uiso 1 calc . .
H16T H 0.963 0.9082 0.5439 0.103 Uiso 1 calc . .
H16U H 1.0481 0.8428 0.5279 0.103 Uiso 1 calc . .
C169 C 0.687(2) 0.953(2) 0.369(2) 0.032(5) Uani 0.69(2) d B 1
C170 C 0.662(3) 1.007(2) 0.460(2) 0.035(7) Uani 0.69(2) d B 1
H17A H 0.674 1.0705 0.4701 0.053 Uiso 0.69(2) calc B 1
H17B H 0.7043 0.99 0.5061 0.053 Uiso 0.69(2) calc B 1
H17C H 0.5941 0.9939 0.4586 0.053 Uiso 0.69(2) calc B 1
C171 C 0.607(2) 0.9647(19) 0.301(2) 0.027(6) Uani 0.69(2) d B 1
H17D H 0.5889 1.0258 0.3179 0.04 Uiso 0.69(2) calc B 1
H17E H 0.5511 0.9248 0.2938 0.04 Uiso 0.69(2) calc B 1
H17F H 0.6292 0.9512 0.247 0.04 Uiso 0.69(2) calc B 1
C172 C 0.785(2) 0.986(2) 0.360(2) 0.031(7) Uani 0.69(2) d B 1
H17G H 0.7978 0.9511 0.3043 0.047 Uiso 0.69(2) calc B 1
H17H H 0.8366 0.979 0.4065 0.047 Uiso 0.69(2) calc B 1
H17I H 0.7834 1.0481 0.3633 0.047 Uiso 0.69(2) calc B 1
C669 C 0.651(4) 0.959(4) 0.373(5) 0.044(7) Uani 0.31(2) d B 2
C670 C 0.700(6) 1.021(4) 0.462(4) 0.045(10) Uani 0.31(2) d B 2
H67D H 0.6942 1.0819 0.4623 0.067 Uiso 0.31(2) calc B 2
H67E H 0.7687 1.009 0.4749 0.067 Uiso 0.31(2) calc B 2
H67F H 0.6677 1.0103 0.5049 0.067 Uiso 0.31(2) calc B 2
C671 C 0.535(4) 0.969(4) 0.361(5) 0.047(10) Uani 0.31(2) d B 2
H67G H 0.5126 0.9529 0.407 0.07 Uiso 0.31(2) calc B 2
H67H H 0.5013 0.9289 0.3051 0.07 Uiso 0.31(2) calc B 2
H67I H 0.5208 1.0295 0.365 0.07 Uiso 0.31(2) calc B 2
C672 C 0.678(6) 0.990(4) 0.301(4) 0.046(10) Uani 0.31(2) d B 2
H67J H 0.649 0.9468 0.245 0.069 Uiso 0.31(2) calc B 2
H67K H 0.7488 0.9939 0.3087 0.069 Uiso 0.31(2) calc B 2
H67L H 0.6527 1.0473 0.3038 0.069 Uiso 0.31(2) calc B 2
I1 I 0.1838(2) 0.58259(14) 0.36390(14) 0.0233(8) Uani 0.767(6) d C 1
I2 I 0.2142(2) 0.51144(14) 0.79958(14) 0.0229(8) Uani 0.767(6) d C 1
C201 C 0.2492(18) 0.5558(15) 0.4790(16) 0.024(3) Uani 0.767(6) d C 1
C202 C 0.1790(18) 0.5579(14) 0.5379(15) 0.020(3) Uani 0.767(6) d C 1
C203 C 0.2250(18) 0.5419(15) 0.6267(15) 0.022(3) Uani 0.767(6) d C 1
C204 C 0.1529(18) 0.5151(16) 0.6716(15) 0.025(3) Uani 0.767(6) d C 1
F201 F 0.3289(11) 0.6120(10) 0.5252(10) 0.034(4) Uani 0.767(6) d C 1
F202 F 0.2847(12) 0.4748(10) 0.4581(10) 0.035(4) Uani 0.767(6) d C 1
F203 F 0.1443(11) 0.6390(9) 0.5576(10) 0.025(4) Uani 0.767(6) d C 1
F204 F 0.1082(11) 0.4979(9) 0.4973(9) 0.024(3) Uani 0.767(6) d C 1
F205 F 0.2708(11) 0.6195(9) 0.6817(10) 0.027(4) Uani 0.767(6) d C 1
F206 F 0.2915(11) 0.4836(9) 0.6158(9) 0.028(3) Uani 0.767(6) d C 1
F207 F 0.0776(11) 0.5647(10) 0.6709(10) 0.034(4) Uani 0.767(6) d C 1
F208 F 0.1157(12) 0.4311(9) 0.6202(10) 0.034(4) Uani 0.767(6) d C 1
I1B I 0.1082(15) 0.5627(10) 0.3620(11) 0.049(4) Uani 0.233(6) d C 2
I2B I 0.2920(16) 0.4927(12) 0.7978(12) 0.058(4) Uani 0.233(6) d C 2
C211 C 0.109(4) 0.557(3) 0.487(2) 0.060(7) Uani 0.233(6) d C 2
C212 C 0.205(4) 0.528(3) 0.530(3) 0.061(7) Uani 0.233(6) d C 2
C213 C 0.206(4) 0.516(3) 0.621(3) 0.062(7) Uani 0.233(6) d C 2
C214 C 0.303(3) 0.520(3) 0.682(3) 0.062(7) Uani 0.233(6) d C 2
F211 F 0.036(4) 0.504(3) 0.489(3) 0.061(9) Uani 0.233(6) d C 2
F212 F 0.097(5) 0.637(3) 0.540(3) 0.061(9) Uani 0.233(6) d C 2
F213 F 0.220(5) 0.450(3) 0.474(3) 0.061(9) Uani 0.233(6) d C 2
F214 F 0.273(4) 0.586(3) 0.540(4) 0.066(9) Uani 0.233(6) d C 2
F215 F 0.164(5) 0.433(3) 0.602(4) 0.062(9) Uani 0.233(6) d C 2
F216 F 0.151(4) 0.575(3) 0.662(3) 0.062(9) Uani 0.233(6) d C 2
F217 F 0.366(4) 0.472(3) 0.641(3) 0.066(9) Uani 0.233(6) d C 2
F218 F 0.347(5) 0.604(3) 0.706(3) 0.066(9) Uani 0.233(6) d C 2
I3 I 0.6066(2) 0.55967(15) 0.36158(15) 0.0252(9) Uani 0.756(7) d D 1
I4 I 0.7892(2) 0.48865(15) 0.79770(15) 0.0243(9) Uani 0.756(7) d D 1
C301 C 0.6071(18) 0.5557(16) 0.4893(16) 0.028(3) Uani 0.756(7) d D 1
C302 C 0.7023(19) 0.5287(14) 0.5334(15) 0.022(3) Uani 0.756(7) d D 1
C303 C 0.7005(18) 0.5150(14) 0.6227(15) 0.022(3) Uani 0.756(7) d D 1
C304 C 0.7989(18) 0.5149(15) 0.6813(17) 0.026(3) Uani 0.756(7) d D 1
F301 F 0.5318(12) 0.5034(11) 0.4880(11) 0.040(4) Uani 0.756(7) d D 1
F302 F 0.5920(13) 0.6383(9) 0.5397(10) 0.036(4) Uani 0.756(7) d D 1
F303 F 0.7209(12) 0.4507(9) 0.4804(10) 0.027(4) Uani 0.756(7) d D 1
F304 F 0.7723(12) 0.5884(10) 0.5457(10) 0.030(4) Uani 0.756(7) d D 1
F305 F 0.6558(11) 0.4339(9) 0.6046(10) 0.022(4) Uani 0.756(7) d D 1
F306 F 0.6486(12) 0.5744(9) 0.6655(10) 0.025(3) Uani 0.756(7) d D 1
F307 F 0.8552(12) 0.4584(11) 0.6365(10) 0.036(4) Uani 0.756(7) d D 1
F308 F 0.8444(12) 0.5965(10) 0.7030(10) 0.036(4) Uani 0.756(7) d D 1
I3B I 0.6778(19) 0.5841(12) 0.3650(13) 0.070(5) Uani 0.244(7) d D 2
I4B I 0.7170(18) 0.5127(14) 0.8004(14) 0.074(5) Uani 0.244(7) d D 2
C311 C 0.749(4) 0.556(3) 0.479(3) 0.075(8) Uani 0.244(7) d D 2
C312 C 0.682(4) 0.563(3) 0.541(3) 0.077(8) Uani 0.244(7) d D 2
C313 C 0.727(4) 0.546(3) 0.629(3) 0.078(8) Uani 0.244(7) d D 2
C314 C 0.656(4) 0.518(3) 0.674(3) 0.078(8) Uani 0.244(7) d D 2
F311 F 0.831(4) 0.607(4) 0.521(3) 0.078(10) Uani 0.244(7) d D 2
F312 F 0.779(5) 0.472(3) 0.460(4) 0.078(10) Uani 0.244(7) d D 2
F313 F 0.654(5) 0.646(3) 0.560(4) 0.074(10) Uani 0.244(7) d D 2
F314 F 0.610(4) 0.504(4) 0.500(4) 0.079(10) Uani 0.244(7) d D 2
F315 F 0.767(5) 0.626(3) 0.684(3) 0.079(10) Uani 0.244(7) d D 2
F316 F 0.794(4) 0.489(4) 0.616(4) 0.082(10) Uani 0.244(7) d D 2
F317 F 0.580(4) 0.569(4) 0.674(4) 0.079(10) Uani 0.244(7) d D 2
F318 F 0.615(5) 0.437(3) 0.621(3) 0.077(10) Uani 0.244(7) d D 2

loop_
_atom_site_aniso_label
_atom_site_aniso_U_11
_atom_site_aniso_U_22
_atom_site_aniso_U_33
_atom_site_aniso_U_23
_atom_site_aniso_U_13
_atom_site_aniso_U_12
N1 0.034(11) 0.026(5) 0.024(6) 0.009(4) 0.007(6) 0.006(5)
C2 0.028(12) 0.025(5) 0.021(6) 0.007(4) 0.011(6) 0.008(5)
C3 0.048(15) 0.024(7) 0.021(6) 0.008(5) 0.011(6) 0.009(6)
C4 0.037(14) 0.027(6) 0.022(6) 0.007(5) 0.010(6) 0.012(7)
C5 0.026(13) 0.027(7) 0.025(6) 0.008(5) 0.006(6) 0.010(6)
C6 0.019(12) 0.025(5) 0.026(6) 0.009(4) 0.007(6) 0.008(5)
C7 0.020(13) 0.026(6) 0.023(9) 0.008(6) 0.007(9) 0.007(6)
C8 0.019(10) 0.027(6) 0.026(9) 0.011(5) 0.012(7) 0.010(5)
C9 0.031(10) 0.030(6) 0.029(6) 0.014(5) 0.006(6) 0.006(5)
C10 0.030(10) 0.033(10) 0.028(6) 0.012(6) 0.005(6) -0.002(8)
C11 0.032(6) 0.060(13) 0.030(6) 0.022(6) 0.005(5) -0.001(6)
C12 0.033(8) 0.027(13) 0.021(6) 0.004(7) 0.008(5) 0.005(8)
C13 0.031(9) 0.051(15) 0.021(7) 0.013(8) 0.012(6) 0.009(9)
C14 0.036(10) 0.046(15) 0.023(7) 0.013(8) 0.008(7) 0.008(10)
C15 0.038(9) 0.052(15) 0.021(7) 0.011(8) 0.009(6) 0.015(9)
C16 0.043(7) 0.089(14) 0.034(7) 0.031(8) 0.003(5) 0.009(7)
C17 0.030(9) 0.034(9) 0.018(6) 0.005(6) -0.001(6) 0.014(7)
C18 0.051(11) 0.035(6) 0.023(6) 0.006(4) 0.006(6) 0.011(5)
C19 0.029(13) 0.029(7) 0.020(6) 0.008(5) 0.001(7) 0.005(7)
C20 0.031(14) 0.026(6) 0.021(6) 0.007(5) 0.007(7) -0.004(6)
N21 0.021(10) 0.026(5) 0.022(6) 0.006(4) 0.003(6) -0.002(5)
C22 0.026(13) 0.026(5) 0.021(6) 0.005(4) 0.003(6) -0.002(5)
C23 0.014(12) 0.026(7) 0.021(6) 0.006(4) 0.003(6) 0.002(6)
C24 0.033(14) 0.029(6) 0.020(6) 0.006(5) 0.002(6) 0.003(6)
C25 0.016(12) 0.028(7) 0.020(6) 0.006(5) 0.002(6) 0.002(6)
C26 0.006(10) 0.026(5) 0.021(6) 0.007(4) 0.000(5) -0.001(5)
C27 0.019(12) 0.025(5) 0.022(9) 0.007(6) -0.002(8) -0.002(6)
C28 0.022(10) 0.022(5) 0.010(8) 0.001(5) 0.008(7) 0.004(5)
C29 0.030(9) 0.025(5) 0.026(6) 0.007(4) 0.005(5) 0.004(5)
C30 0.028(8) 0.027(10) 0.026(6) 0.008(6) 0.004(5) 0.000(7)
C31 0.033(6) 0.064(13) 0.032(6) 0.021(7) 0.004(5) 0.007(6)
C32 0.033(10) 0.037(14) 0.026(7) 0.008(8) 0.000(7) -0.001(9)
C33 0.030(13) 0.027(13) 0.025(7) 0.008(8) 0.000(8) 0.006(10)
C34 0.038(13) 0.016(12) 0.024(7) 0.003(7) 0.003(8) 0.004(10)
C35 0.036(10) 0.031(13) 0.022(6) 0.005(7) -0.001(6) -0.002(9)
C36 0.048(7) 0.061(13) 0.030(6) 0.020(7) 0.009(5) 0.006(6)
C37 0.042(8) 0.031(9) 0.021(6) 0.009(6) 0.011(5) 0.001(7)
C38 0.048(8) 0.026(6) 0.021(6) 0.006(4) 0.009(5) 0.002(5)
C39 0.051(13) 0.022(6) 0.020(6) 0.009(5) 0.007(7) 0.005(6)
C40 0.044(14) 0.022(6) 0.017(6) 0.009(5) 0.011(7) 0.005(6)
C41 0.043(9) 0.030(6) 0.029(7) 0.012(5) 0.009(6) 0.004(5)
C42 0.050(12) 0.033(7) 0.041(11) 0.018(7) 0.017(9) 0.008(7)
C43 0.052(10) 0.030(11) 0.042(11) 0.011(8) 0.019(8) 0.005(7)
C44 0.054(9) 0.040(11) 0.040(9) 0.012(8) 0.001(7) 0.005(7)
C45 0.031(7) 0.091(12) 0.038(8) 0.033(8) 0.008(5) 0.003(6)
C46 0.038(9) 0.114(16) 0.046(9) 0.039(10) 0.004(7) 0.005(9)
C47 0.039(12) 0.097(12) 0.045(9) 0.031(8) 0.012(8) 0.006(9)
C48 0.043(12) 0.097(12) 0.053(13) 0.037(9) 0.011(10) -0.002(8)
C49 0.040(7) 0.100(12) 0.040(9) 0.033(8) 0.003(6) 0.006(7)
C50 0.057(12) 0.115(16) 0.044(9) 0.036(9) -0.001(7) 0.010(10)
C51 0.048(13) 0.105(12) 0.044(14) 0.036(9) 0.002(10) 0.004(8)
C52 0.047(12) 0.118(14) 0.049(11) 0.027(10) 0.004(9) 0.013(9)
C53 0.068(10) 0.036(6) 0.030(8) 0.010(5) 0.011(7) 0.012(6)
C54 0.079(12) 0.042(10) 0.034(9) 0.013(6) 0.005(8) 0.007(8)
C55 0.058(12) 0.041(11) 0.029(9) 0.013(8) 0.004(8) 0.006(9)
C56 0.074(10) 0.059(11) 0.055(13) 0.024(9) 0.018(8) 0.022(7)
C57 0.049(9) 0.028(6) 0.031(7) 0.005(5) -0.003(6) 0.002(5)
C58 0.051(12) 0.028(7) 0.041(11) 0.010(7) 0.002(9) 0.004(7)
C59 0.049(8) 0.028(10) 0.044(11) 0.008(8) -0.005(6) 0.000(6)
C60 0.063(11) 0.029(11) 0.037(9) 0.005(7) 0.007(8) 0.002(8)
C61 0.031(7) 0.096(12) 0.049(9) 0.031(8) 0.006(5) 0.011(6)
C62 0.042(12) 0.130(17) 0.058(10) 0.041(10) 0.010(8) 0.008(10)
C63 0.033(11) 0.097(13) 0.054(10) 0.032(9) 0.003(7) 0.010(8)
C64 0.047(13) 0.100(12) 0.072(15) 0.036(10) 0.009(10) 0.019(8)
C65 0.046(7) 0.087(12) 0.047(9) 0.023(8) 0.011(6) 0.006(6)
C66 0.065(14) 0.107(16) 0.052(10) 0.029(10) 0.020(8) 0.006(11)
C67 0.056(12) 0.094(12) 0.059(14) 0.029(10) 0.019(10) 0.014(8)
C68 0.062(12) 0.100(13) 0.050(11) 0.019(9) 0.018(8) -0.007(9)
C69 0.057(13) 0.025(7) 0.025(10) 0.007(6) 0.010(8) 0.002(6)
C70 0.069(18) 0.025(12) 0.029(11) 0.008(8) 0.017(11) 0.002(11)
C71 0.053(14) 0.017(14) 0.024(11) 0.006(9) 0.014(9) 0.001(9)
C72 0.062(14) 0.043(12) 0.033(16) 0.013(11) 0.010(10) -0.006(9)
C569 0.045(12) 0.024(7) 0.021(10) 0.007(6) 0.009(8) 0.001(7)
C570 0.041(16) 0.029(10) 0.021(10) 0.005(7) 0.011(9) 0.001(9)
C571 0.045(11) 0.021(14) 0.029(15) 0.015(11) 0.010(8) 0.003(8)
C572 0.046(17) 0.025(13) 0.022(12) 0.008(9) 0.010(10) 0.001(11)
N101 0.047(13) 0.030(5) 0.024(7) 0.011(4) 0.000(6) -0.001(5)
C102 0.020(12) 0.031(5) 0.026(6) 0.012(4) 0.003(6) 0.001(5)
C103 0.016(12) 0.028(7) 0.026(6) 0.011(5) 0.003(6) 0.003(6)
C104 0.026(13) 0.030(6) 0.026(7) 0.012(5) 0.004(6) 0.003(6)
C105 0.030(13) 0.027(7) 0.023(7) 0.010(5) 0.001(6) 0.000(6)
C106 0.021(12) 0.030(5) 0.023(6) 0.011(4) 0.002(6) 0.000(5)
C107 0.035(15) 0.032(6) 0.029(10) 0.014(6) 0.003(9) 0.000(6)
C108 0.031(14) 0.034(6) 0.030(10) 0.015(7) -0.004(9) -0.004(7)
C109 0.044(11) 0.033(6) 0.030(6) 0.014(5) 0.000(6) -0.003(6)
C110 0.038(10) 0.032(10) 0.029(6) 0.012(6) -0.001(6) -0.003(8)
C111 0.041(7) 0.087(16) 0.038(6) 0.031(8) 0.004(5) 0.001(7)
C112 0.039(8) 0.028(13) 0.026(7) 0.008(8) 0.008(6) 0.000(8)
C113 0.038(10) 0.031(13) 0.024(7) 0.009(8) 0.010(7) 0.000(9)
C114 0.034(10) 0.053(16) 0.027(7) 0.019(9) 0.010(7) -0.003(10)
C115 0.040(9) 0.051(15) 0.025(7) 0.016(8) 0.011(6) 0.004(9)
C116 0.045(7) 0.057(12) 0.028(6) 0.019(7) 0.008(5) 0.005(6)
C117 0.037(10) 0.033(10) 0.021(6) 0.010(6) 0.003(6) 0.007(8)
C118 0.060(12) 0.034(6) 0.025(6) 0.009(5) 0.010(6) 0.004(6)
C119 0.048(15) 0.029(7) 0.020(6) 0.012(5) 0.006(7) 0.004(7)
C120 0.032(15) 0.030(6) 0.022(7) 0.010(5) 0.008(7) -0.002(7)
N121 0.035(12) 0.028(5) 0.022(6) 0.009(4) 0.002(6) 0.002(5)
C122 0.021(13) 0.028(5) 0.023(6) 0.009(4) 0.002(6) 0.002(5)
C123 0.033(15) 0.029(7) 0.024(6) 0.009(5) 0.002(6) -0.001(7)
C124 0.032(14) 0.030(7) 0.024(7) 0.009(5) 0.002(6) -0.001(7)
C125 0.036(15) 0.029(7) 0.023(7) 0.008(5) 0.001(6) -0.003(7)
C126 0.032(14) 0.028(5) 0.023(6) 0.008(4) 0.003(6) 0.003(5)
C127 0.055(17) 0.026(6) 0.021(10) 0.006(6) 0.012(10) 0.009(7)
C128 0.025(12) 0.028(6) 0.027(10) 0.009(6) 0.010(9) 0.007(6)
C129 0.031(9) 0.029(6) 0.031(6) 0.011(5) 0.013(5) 0.009(5)
C130 0.028(8) 0.034(10) 0.031(6) 0.012(6) 0.016(5) 0.014(7)
C131 0.039(7) 0.068(14) 0.037(6) 0.025(7) 0.011(5) 0.012(6)
C132 0.034(10) 0.042(15) 0.031(7) 0.014(8) 0.006(7) 0.007(9)
C133 0.034(13) 0.031(13) 0.033(8) 0.014(8) 0.008(8) 0.011(11)
C134 0.027(13) 0.039(15) 0.030(7) 0.014(8) 0.002(8) 0.003(11)
C135 0.039(11) 0.054(16) 0.032(7) 0.018(8) 0.006(7) 0.001(10)
C136 0.048(7) 0.083(13) 0.039(7) 0.033(8) 0.013(5) 0.011(7)
C137 0.038(8) 0.036(9) 0.027(7) 0.012(6) 0.006(6) -0.007(7)
C138 0.049(9) 0.031(6) 0.030(6) 0.013(4) 0.000(6) -0.008(5)
C139 0.033(12) 0.030(6) 0.028(7) 0.013(5) 0.001(7) -0.001(6)
C140 0.033(14) 0.033(6) 0.027(7) 0.012(5) 0.003(7) -0.002(7)
C141 0.062(10) 0.033(7) 0.028(7) 0.015(5) 0.005(6) -0.002(6)
C142 0.064(13) 0.033(8) 0.030(11) 0.014(7) 0.010(9) 0.001(7)
C143 0.069(11) 0.041(11) 0.041(11) 0.017(9) 0.014(8) -0.002(8)
C144 0.069(10) 0.038(11) 0.038(9) 0.018(8) -0.002(7) -0.008(7)
C145 0.042(7) 0.122(15) 0.056(10) 0.038(9) 0.011(6) -0.002(7)
C146 0.049(10) 0.157(19) 0.064(11) 0.046(11) 0.012(8) 0.006(10)
C147 0.056(14) 0.130(16) 0.061(11) 0.039(10) 0.015(9) 0.007(10)
C148 0.068(14) 0.129(15) 0.085(16) 0.047(11) 0.021(11) -0.005(9)
C149 0.044(7) 0.074(10) 0.045(9) 0.024(8) 0.013(6) 0.006(6)
C150 0.063(12) 0.078(14) 0.046(9) 0.022(9) 0.010(7) 0.014(10)
C151 0.052(12) 0.084(11) 0.065(14) 0.037(10) 0.006(10) -0.001(8)
C152 0.039(12) 0.083(11) 0.049(10) 0.020(8) 0.009(8) 0.009(8)
C153 0.081(10) 0.032(7) 0.032(8) 0.010(5) 0.011(7) -0.003(6)
C154 0.095(15) 0.044(9) 0.036(9) 0.007(6) 0.014(8) -0.005(9)
C155 0.083(10) 0.047(12) 0.047(13) 0.016(10) 0.014(8) -0.006(7)
C156 0.089(13) 0.042(11) 0.038(10) 0.016(8) 0.006(9) -0.006(9)
C157 0.045(8) 0.027(6) 0.029(7) 0.011(5) 0.010(5) 0.009(5)
C158 0.053(12) 0.032(8) 0.039(11) 0.016(8) 0.016(9) 0.013(7)
C159 0.048(8) 0.023(10) 0.037(10) 0.009(8) 0.007(6) 0.009(6)
C160 0.059(11) 0.041(11) 0.039(9) 0.017(8) 0.020(8) 0.015(8)
C161 0.035(7) 0.093(12) 0.055(9) 0.031(8) 0.012(6) 0.014(6)
C162 0.056(13) 0.121(17) 0.071(11) 0.045(11) 0.026(9) 0.020(11)
C163 0.041(11) 0.105(14) 0.062(10) 0.029(9) 0.016(7) 0.007(9)
C164 0.059(13) 0.101(12) 0.080(16) 0.037(10) 0.013(10) 0.023(8)
C165 0.049(8) 0.093(11) 0.047(9) 0.040(8) 0.018(6) 0.016(7)
C166 0.068(14) 0.110(16) 0.054(10) 0.045(10) 0.026(8) 0.022(11)
C167 0.067(14) 0.099(11) 0.064(15) 0.048(10) 0.023(11) 0.020(9)
C168 0.056(10) 0.108(13) 0.054(11) 0.039(10) 0.020(8) 0.008(9)
C169 0.037(10) 0.029(7) 0.026(9) 0.011(5) -0.001(7) -0.009(6)
C170 0.042(15) 0.033(11) 0.027(9) 0.009(7) 0.000(9) -0.010(9)
C171 0.037(11) 0.016(12) 0.024(10) 0.007(8) -0.002(8) -0.010(8)
C172 0.037(11) 0.027(12) 0.027(14) 0.012(10) -0.003(9) -0.010(7)
C669 0.062(16) 0.033(7) 0.033(12) 0.013(6) 0.000(10) -0.003(8)
C670 0.06(2) 0.034(11) 0.034(13) 0.013(8) 0.000(12) -0.003(10)
C671 0.063(16) 0.041(18) 0.036(19) 0.017(13) 0.001(11) -0.001(9)
C672 0.07(2) 0.035(15) 0.035(15) 0.015(11) 0.002(14) -0.003(13)
I1 0.0293(19) 0.0229(12) 0.0199(13) 0.0089(9) 0.0066(11) 0.0046(11)
I2 0.037(2) 0.0141(11) 0.0151(13) 0.0034(8) 0.0020(11) -0.0011(10)
C201 0.028(6) 0.025(6) 0.022(5) 0.011(4) 0.005(4) 0.005(4)
C202 0.028(6) 0.013(6) 0.017(5) 0.003(4) 0.001(4) 0.000(4)
C203 0.032(6) 0.014(6) 0.017(5) 0.003(4) 0.001(4) 0.002(4)
C204 0.034(6) 0.023(6) 0.017(5) 0.005(4) 0.000(4) -0.002(4)
F201 0.034(6) 0.045(7) 0.024(7) 0.010(5) 0.008(5) -0.005(5)
F202 0.053(8) 0.035(6) 0.021(8) 0.012(5) 0.009(6) 0.019(5)
F203 0.030(8) 0.016(5) 0.026(8) 0.006(5) 0.004(6) 0.003(5)
F204 0.033(6) 0.020(6) 0.016(7) 0.003(5) 0.001(5) -0.006(5)
F205 0.037(8) 0.019(6) 0.022(6) 0.005(5) 0.000(5) -0.003(5)
F206 0.038(7) 0.029(6) 0.019(7) 0.012(5) 0.005(6) 0.013(5)
F207 0.042(7) 0.043(7) 0.020(8) 0.014(6) 0.006(5) 0.010(5)
F208 0.050(9) 0.027(6) 0.022(7) 0.005(5) 0.005(6) -0.010(5)
I1B 0.083(10) 0.020(4) 0.038(5) 0.009(3) 0.003(5) 0.017(5)
I2B 0.087(11) 0.039(5) 0.047(6) 0.020(4) 0.005(5) -0.009(6)
C211 0.104(17) 0.026(13) 0.043(8) 0.010(8) 0.006(8) 0.002(11)
C212 0.103(17) 0.028(13) 0.050(9) 0.015(8) 0.006(8) 0.002(11)
C213 0.103(17) 0.031(13) 0.050(8) 0.015(8) 0.006(8) -0.003(11)
C214 0.101(17) 0.037(14) 0.049(9) 0.019(8) 0.007(8) -0.005(11)
F211 0.105(18) 0.027(15) 0.047(15) 0.010(11) 0.008(10) 0.003(12)
F212 0.11(2) 0.027(13) 0.044(12) 0.009(8) 0.006(11) 0.003(12)
F213 0.10(2) 0.027(13) 0.052(12) 0.016(9) 0.008(11) 0.000(12)
F214 0.108(18) 0.033(15) 0.057(15) 0.017(11) 0.007(10) -0.002(12)
F215 0.10(2) 0.030(13) 0.050(15) 0.014(9) 0.007(12) -0.002(12)
F216 0.100(19) 0.031(15) 0.050(13) 0.011(10) 0.004(11) -0.006(13)
F217 0.104(19) 0.041(16) 0.052(13) 0.020(11) 0.009(11) -0.003(13)
F218 0.11(2) 0.039(13) 0.053(14) 0.018(10) 0.012(12) -0.007(12)
I3 0.041(2) 0.0179(13) 0.0157(13) 0.0048(9) 0.0049(11) 0.0036(12)
I4 0.033(2) 0.0209(13) 0.0195(13) 0.0090(9) 0.0018(11) -0.0024(12)
C301 0.045(6) 0.021(6) 0.018(6) 0.005(4) 0.010(4) 0.008(5)
C302 0.040(6) 0.009(5) 0.020(5) 0.005(4) 0.009(4) 0.002(4)
C303 0.035(6) 0.011(6) 0.021(5) 0.006(4) 0.009(4) 0.003(4)
C304 0.034(6) 0.026(6) 0.025(5) 0.017(5) 0.008(4) 0.000(4)
F301 0.049(7) 0.045(8) 0.028(8) 0.017(6) 0.007(6) -0.001(6)
F302 0.062(9) 0.026(6) 0.020(7) 0.006(5) 0.008(6) 0.018(6)
F303 0.048(9) 0.011(5) 0.026(7) 0.006(5) 0.014(6) 0.006(5)
F304 0.048(7) 0.023(6) 0.024(8) 0.014(5) 0.004(5) -0.007(5)
F305 0.031(7) 0.012(5) 0.028(8) 0.007(5) 0.014(6) 0.007(5)
F306 0.044(8) 0.018(6) 0.018(7) 0.008(5) 0.011(6) 0.011(5)
F307 0.039(8) 0.046(7) 0.024(7) 0.015(6) 0.006(6) 0.011(6)
F308 0.048(8) 0.034(6) 0.030(8) 0.018(5) 0.006(6) -0.009(5)
I3B 0.112(13) 0.037(6) 0.059(6) 0.017(4) 0.011(6) 0.016(6)
I4B 0.104(12) 0.051(6) 0.067(6) 0.029(5) 0.005(6) -0.020(7)
C311 0.110(17) 0.048(15) 0.068(9) 0.029(9) 0.006(9) -0.002(11)
C312 0.113(17) 0.048(14) 0.070(9) 0.027(9) 0.008(9) -0.004(11)
C313 0.115(17) 0.050(14) 0.071(9) 0.029(9) 0.007(9) -0.007(11)
C314 0.115(17) 0.051(15) 0.068(9) 0.028(9) 0.005(8) -0.010(11)
F311 0.113(17) 0.054(17) 0.068(14) 0.031(12) 0.005(10) -0.006(12)
F312 0.11(2) 0.048(15) 0.075(16) 0.029(10) 0.005(13) -0.001(12)
F313 0.11(2) 0.047(14) 0.070(16) 0.028(10) 0.009(14) -0.007(13)
F314 0.115(18) 0.051(17) 0.071(14) 0.030(11) 0.006(11) -0.007(14)
F315 0.12(2) 0.050(15) 0.072(13) 0.028(10) 0.008(11) -0.008(13)
F316 0.118(19) 0.052(17) 0.076(16) 0.030(12) 0.009(12) -0.005(14)
F317 0.114(18) 0.052(17) 0.071(16) 0.029(12) 0.006(11) -0.010(13)
F318 0.11(2) 0.051(15) 0.067(13) 0.029(10) 0.003(11) -0.010(13)

loop_
_atom_type_symbol
_atom_type_description
_atom_type_scat_dispersion_real
_atom_type_scat_dispersion_imag
_atom_type_scat_source
C C 0.0033 0.0016 'International Tables Vol C Tables 4.2.6.8 and 6.1.1.4'
H H 0 0 'International Tables Vol C Tables 4.2.6.8 and 6.1.1.4'
F F 0.0171 0.0103 'International Tables Vol C Tables 4.2.6.8 and 6.1.1.4'
I I -0.4742 1.8119 'International Tables Vol C Tables 4.2.6.8 and 6.1.1.4'
N N 0.0061 0.0033 'International Tables Vol C Tables 4.2.6.8 and 6.1.1.4'

loop_
_geom_angle_atom_site_label_1
_geom_angle_atom_site_label_2
_geom_angle_atom_site_label_3
_geom_angle
C2 N1 C6 117.4(17)
N1 C2 C3 122.1(17)
N1 C2 C40 115.2(18)
C3 C2 C40 122.5(18)
C4 C3 C2 119.7(19)
C4 C3 H3 120.2
C2 C3 H3 120.2
C3 C4 C5 120(2)
C3 C4 H4 120.2
C5 C4 H4 120.2
C4 C5 C6 117.8(18)
C4 C5 H5 121.1
C6 C5 H5 121.1
N1 C6 C5 123.3(17)
N1 C6 C7 117.9(18)
C5 C6 C7 118.8(17)
C8 C7 C6 178(2)
C7 C8 C9 175(2)
C10 C9 C8 117.6(18)
C10 C9 C41 123.8(18)
C8 C9 C41 118.1(17)
C9 C10 C11 176(2)
C10 C11 C12 122.3(19)
C10 C11 C45 120.6(18)
C12 C11 C45 117.2(17)
C13 C12 C11 177(2)
C12 C13 C14 177(2)
C15 C14 C13 178(3)
C14 C15 C16 178(3)
C17 C16 C15 118(2)
C17 C16 C49 125(2)
C15 C16 C49 116.6(18)
C16 C17 C18 175(2)
C17 C18 C19 116.7(19)
C17 C18 C53 122.1(19)
C19 C18 C53 120.9(18)
C20 C19 C18 173(2)
C19 C20 C22 174(2)
C26 N21 C22 114.7(17)
N21 C22 C23 124.0(17)
N21 C22 C20 115.0(18)
C23 C22 C20 120.9(18)
C24 C23 C22 118.9(18)
C24 C23 H23 120.5
C22 C23 H23 120.5
C23 C24 C25 119.0(19)
C23 C24 H24 120.5
C25 C24 H24 120.5
C26 C25 C24 117.2(18)
C26 C25 H25 121.4
C24 C25 H25 121.4
N21 C26 C25 126.1(17)
N21 C26 C27 113.8(18)
C25 C26 C27 120.1(17)
C28 C27 C26 178(2)
C27 C28 C29 177(2)
C30 C29 C28 120.8(18)
C30 C29 C57 121.6(18)
C28 C29 C57 117.5(17)
C31 C30 C29 174(2)
C30 C31 C32 120.8(19)
C30 C31 C61 123.2(19)
C32 C31 C61 116.0(18)
C33 C32 C31 174(2)
C32 C33 C34 178(2)
C35 C34 C33 175(2)
C34 C35 C36 177(2)
C37 C36 C35 120(2)
C37 C36 C65 124.5(19)
C35 C36 C65 115.4(18)
C38 C37 C36 173(2)
C37 C38 C39 118.6(19)
C37 C38 C69 121(2)
C39 C38 C69 120(2)
C37 C38 C569 123(3)
C39 C38 C569 118(3)
C40 C39 C38 176(2)
C39 C40 C2 173(3)
C9 C41 C42 110.7(18)
C9 C41 C44 110.6(17)
C42 C41 C44 108.4(18)
C9 C41 C43 109.7(17)
C42 C41 C43 108.8(17)
C44 C41 C43 108.6(19)
C41 C42 H42A 109.5
C41 C42 H42B 109.5
H42A C42 H42B 109.5
C41 C42 H42C 109.5
H42A C42 H42C 109.5
H42B C42 H42C 109.5
C41 C43 H43A 109.5
C41 C43 H43B 109.5
H43A C43 H43B 109.5
C41 C43 H43C 109.5
H43A C43 H43C 109.5
H43B C43 H43C 109.5
C41 C44 H44A 109.5
C41 C44 H44B 109.5
H44A C44 H44B 109.5
C41 C44 H44C 109.5
H44A C44 H44C 109.5
H44B C44 H44C 109.5
C46 C45 C47 114(2)
C46 C45 C11 111.3(19)
C47 C45 C11 109.4(19)
C46 C45 C48 107(2)
C47 C45 C48 108(2)
C11 C45 C48 107.2(19)
C45 C46 H46A 109.5
C45 C46 H46B 109.5
H46A C46 H46B 109.5
C45 C46 H46C 109.5
H46A C46 H46C 109.5
H46B C46 H46C 109.5
C45 C47 H47A 109.5
C45 C47 H47B 109.5
H47A C47 H47B 109.5
C45 C47 H47C 109.5
H47A C47 H47C 109.5
H47B C47 H47C 109.5
C45 C48 H48A 109.5
C45 C48 H48B 109.5
H48A C48 H48B 109.5
C45 C48 H48C 109.5
H48A C48 H48C 109.5
H48B C48 H48C 109.5
C51 C49 C52 116(2)
C51 C49 C16 110(2)
C52 C49 C16 106(2)
C51 C49 C50 109(2)
C52 C49 C50 108(2)
C16 C49 C50 107.4(19)
C49 C50 H50A 109.5
C49 C50 H50B 109.5
H50A C50 H50B 109.5
C49 C50 H50C 109.5
H50A C50 H50C 109.5
H50B C50 H50C 109.5
C49 C51 H51A 109.5
C49 C51 H51B 109.5
H51A C51 H51B 109.5
C49 C51 H51C 109.5
H51A C51 H51C 109.5
H51B C51 H51C 109.5
C49 C52 H52A 109.5
C49 C52 H52B 109.5
H52A C52 H52B 109.5
C49 C52 H52C 109.5
H52A C52 H52C 109.5
H52B C52 H52C 109.5
C54 C53 C56 109(2)
C54 C53 C55 110(2)
C56 C53 C55 107(2)
C54 C53 C18 111.5(19)
C56 C53 C18 108.2(19)
C55 C53 C18 111.4(18)
C53 C54 H54A 109.5
C53 C54 H54B 109.5
H54A C54 H54B 109.5
C53 C54 H54C 109.5
H54A C54 H54C 109.5
H54B C54 H54C 109.5
C53 C55 H55A 109.5
C53 C55 H55B 109.5
H55A C55 H55B 109.5
C53 C55 H55C 109.5
H55A C55 H55C 109.5
H55B C55 H55C 109.5
C53 C56 H56A 109.5
C53 C56 H56B 109.5
H56A C56 H56B 109.5
C53 C56 H56C 109.5
H56A C56 H56C 109.5
H56B C56 H56C 109.5
C58 C57 C59 113.0(18)
C58 C57 C60 112.3(18)
C59 C57 C60 109(2)
C58 C57 C29 109.0(18)
C59 C57 C29 108.3(17)
C60 C57 C29 104.5(17)
C57 C58 H58A 109.5
C57 C58 H58B 109.5
H58A C58 H58B 109.5
C57 C58 H58C 109.5
H58A C58 H58C 109.5
H58B C58 H58C 109.5
C57 C59 H59A 109.5
C57 C59 H59B 109.5
H59A C59 H59B 109.5
C57 C59 H59C 109.5
H59A C59 H59C 109.5
H59B C59 H59C 109.5
C57 C60 H60A 109.5
C57 C60 H60B 109.5
H60A C60 H60B 109.5
C57 C60 H60C 109.5
H60A C60 H60C 109.5
H60B C60 H60C 109.5
C63 C61 C62 108(2)
C63 C61 C64 109(2)
C62 C61 C64 109(2)
C63 C61 C31 110(2)
C62 C61 C31 111(2)
C64 C61 C31 111(2)
C61 C62 H62A 109.5
C61 C62 H62B 109.5
H62A C62 H62B 109.5
C61 C62 H62C 109.5
H62A C62 H62C 109.5
H62B C62 H62C 109.5
C61 C63 H63A 109.5
C61 C63 H63B 109.5
H63A C63 H63B 109.5
C61 C63 H63C 109.5
H63A C63 H63C 109.5
H63B C63 H63C 109.5
C61 C64 H64A 109.5
C61 C64 H64B 109.5
H64A C64 H64B 109.5
C61 C64 H64C 109.5
H64A C64 H64C 109.5
H64B C64 H64C 109.5
C67 C65 C68 115(2)
C67 C65 C36 109(2)
C68 C65 C36 111(2)
C67 C65 C66 107(2)
C68 C65 C66 109(2)
C36 C65 C66 106.0(19)
C65 C66 H66A 109.5
C65 C66 H66B 109.5
H66A C66 H66B 109.5
C65 C66 H66C 109.5
H66A C66 H66C 109.5
H66B C66 H66C 109.5
C65 C67 H67A 109.5
C65 C67 H67B 109.5
H67A C67 H67B 109.5
C65 C67 H67C 109.5
H67A C67 H67C 109.5
H67B C67 H67C 109.5
C65 C68 H68A 109.5
C65 C68 H68B 109.5
H68A C68 H68B 109.5
C65 C68 H68C 109.5
H68A C68 H68C 109.5
H68B C68 H68C 109.5
C71 C69 C38 111(3)
C71 C69 C72 110(4)
C38 C69 C72 109(3)
C71 C69 C70 108(3)
C38 C69 C70 107(3)
C72 C69 C70 112(4)
C69 C70 H70A 109.5
C69 C70 H70B 109.5
H70A C70 H70B 109.5
C69 C70 H70C 109.5
H70A C70 H70C 109.5
H70B C70 H70C 109.5
C69 C71 H71A 109.5
C69 C71 H71B 109.5
H71A C71 H71B 109.5
C69 C71 H71C 109.5
H71A C71 H71C 109.5
H71B C71 H71C 109.5
C69 C72 H72A 109.5
C69 C72 H72B 109.5
H72A C72 H72B 109.5
C69 C72 H72C 109.5
H72A C72 H72C 109.5
H72B C72 H72C 109.5
C570 C569 C572 114(4)
C570 C569 C571 108(4)
C572 C569 C571 110(4)
C570 C569 C38 107(4)
C572 C569 C38 108(3)
C571 C569 C38 110(3)
C569 C570 H57A 109.5
C569 C570 H57B 109.5
H57A C570 H57B 109.5
C569 C570 H57C 109.5
H57A C570 H57C 109.5
H57B C570 H57C 109.5
C569 C571 H57D 109.5
C569 C571 H57E 109.5
H57D C571 H57E 109.5
C569 C571 H57F 109.5
H57D C571 H57F 109.5
H57E C571 H57F 109.5
C569 C572 H57G 109.5
C569 C572 H57H 109.5
H57G C572 H57H 109.5
C569 C572 H57I 109.5
H57G C572 H57I 109.5
H57H C572 H57I 109.5
C102 N101 C106 116.9(18)
N101 C102 C103 123.2(17)
N101 C102 C140 115.7(19)
C103 C102 C140 120.9(18)
C104 C103 C102 117.3(18)
C104 C103 H103 121.4
C102 C103 H103 121.4
C103 C104 C105 122(2)
C103 C104 H104 119.1
C105 C104 H104 119.1
C104 C105 C106 116.8(19)
C104 C105 H105 121.6
C106 C105 H105 121.6
N101 C106 C105 123.8(17)
N101 C106 C107 115.5(18)
C105 C106 C107 120.7(18)
C108 C107 C106 178(2)
C107 C108 C109 177(2)
C110 C109 C108 119.1(19)
C110 C109 C141 122.9(19)
C108 C109 C141 117.6(18)
C109 C110 C111 174(2)
C110 C111 C112 120(2)
C110 C111 C145 122(2)
C112 C111 C145 117.7(18)
C113 C112 C111 174(2)
C112 C113 C114 177(2)
C115 C114 C113 175(2)
C114 C115 C116 174(3)
C117 C116 C115 120.3(19)
C117 C116 C149 121.9(19)
C115 C116 C149 117.6(18)
C116 C117 C118 172(2)
C117 C118 C119 115.9(19)
C117 C118 C153 122.6(19)
C119 C118 C153 121.3(18)
C120 C119 C118 176(3)
C119 C120 C122 177(3)
C122 N121 C126 116.5(17)
N121 C122 C123 122.6(17)
N121 C122 C120 114.5(18)
C123 C122 C120 122.9(18)
C124 C123 C122 119.4(19)
C124 C123 H123 120.3
C122 C123 H123 120.3
C123 C124 C125 121(2)
C123 C124 H124 119.7
C125 C124 H124 119.7
C126 C125 C124 116.3(19)
C126 C125 H125 121.8
C124 C125 H125 121.8
N121 C126 C125 124.5(18)
N121 C126 C127 115.5(19)
C125 C126 C127 119.9(18)
C128 C127 C126 178(2)
C127 C128 C129 177(2)
C130 C129 C128 119.7(19)
C130 C129 C157 121.0(18)
C128 C129 C157 118.8(18)
C131 C130 C129 175(2)
C130 C131 C132 120.4(19)
C130 C131 C161 122.6(19)
C132 C131 C161 117.0(18)
C133 C132 C131 177(2)
C132 C133 C134 175(3)
C135 C134 C133 178(3)
C134 C135 C136 178(3)
C137 C136 C135 119(2)
C137 C136 C165 126(2)
C135 C136 C165 114.1(19)
C136 C137 C138 174(2)
C137 C138 C139 116.7(19)
C137 C138 C169 121(2)
C139 C138 C169 121(2)
C137 C138 C669 127(3)
C139 C138 C669 115(3)
C140 C139 C138 173(3)
C139 C140 C102 175(3)
C109 C141 C142 109.9(18)
C109 C141 C144 109.3(19)
C142 C141 C144 108.9(18)
C109 C141 C143 108.0(17)
C142 C141 C143 110.1(18)
C144 C141 C143 111(2)
C141 C142 H14A 109.5
C141 C142 H14B 109.5
H14A C142 H14B 109.5
C141 C142 H14C 109.5
H14A C142 H14C 109.5
H14B C142 H14C 109.5
C141 C143 H14D 109.5
C141 C143 H14E 109.5
H14D C143 H14E 109.5
C141 C143 H14F 109.5
H14D C143 H14F 109.5
H14E C143 H14F 109.5
C141 C144 H14G 109.5
C141 C144 H14H 109.5
H14G C144 H14H 109.5
C141 C144 H14I 109.5
H14G C144 H14I 109.5
H14H C144 H14I 109.5
C146 C145 C147 115(3)
C146 C145 C111 113(2)
C147 C145 C111 109(2)
C146 C145 C148 107(2)
C147 C145 C148 105(2)
C111 C145 C148 108(2)
C145 C146 H14J 109.5
C145 C146 H14K 109.5
H14J C146 H14K 109.5
C145 C146 H14L 109.5
H14J C146 H14L 109.5
H14K C146 H14L 109.5
C145 C147 H14M 109.5
C145 C147 H14N 109.5
H14M C147 H14N 109.5
C145 C147 H14O 109.5
H14M C147 H14O 109.5
H14N C147 H14O 109.5
C145 C148 H14P 109.5
C145 C148 H14Q 109.5
H14P C148 H14Q 109.5
C145 C148 H14R 109.5
H14P C148 H14R 109.5
H14Q C148 H14R 109.5
C151 C149 C116 106.9(19)
C151 C149 C152 114(2)
C116 C149 C152 111.4(19)
C151 C149 C150 106(2)
C116 C149 C150 109.5(19)
C152 C149 C150 109(2)
C149 C150 H15A 109.5
C149 C150 H15B 109.5
H15A C150 H15B 109.5
C149 C150 H15C 109.5
H15A C150 H15C 109.5
H15B C150 H15C 109.5
C149 C151 H15D 109.5
C149 C151 H15E 109.5
H15D C151 H15E 109.5
C149 C151 H15F 109.5
H15D C151 H15F 109.5
H15E C151 H15F 109.5
C149 C152 H15G 109.5
C149 C152 H15H 109.5
H15G C152 H15H 109.5
C149 C152 H15I 109.5
H15G C152 H15I 109.5
H15H C152 H15I 109.5
C154 C153 C156 114(2)
C154 C153 C118 111.8(19)
C156 C153 C118 108.7(19)
C154 C153 C155 107(2)
C156 C153 C155 104(2)
C118 C153 C155 111.0(19)
C153 C154 H15J 109.5
C153 C154 H15K 109.5
H15J C154 H15K 109.5
C153 C154 H15L 109.5
H15J C154 H15L 109.5
H15K C154 H15L 109.5
C153 C155 H15M 109.5
C153 C155 H15N 109.5
H15M C155 H15N 109.5
C153 C155 H15O 109.5
H15M C155 H15O 109.5
H15N C155 H15O 109.5
C153 C156 H15P 109.5
C153 C156 H15Q 109.5
H15P C156 H15Q 109.5
C153 C156 H15R 109.5
H15P C156 H15R 109.5
H15Q C156 H15R 109.5
C158 C157 C159 110.5(17)
C158 C157 C160 110.9(17)
C159 C157 C160 108.9(19)
C158 C157 C129 109.8(18)
C159 C157 C129 108.9(16)
C160 C157 C129 107.8(17)
C157 C158 H15S 109.5
C157 C158 H15T 109.5
H15S C158 H15T 109.5
C157 C158 H15U 109.5
H15S C158 H15U 109.5
H15T C158 H15U 109.5
C157 C159 H15V 109.5
C157 C159 H15W 109.5
H15V C159 H15W 109.5
C157 C159 H15$ 109.5
H15V C159 H15$ 109.5
H15W C159 H15$ 109.5
C157 C160 H16A 109.5
C157 C160 H16B 109.5
H16A C160 H16B 109.5
C157 C160 H16C 109.5
H16A C160 H16C 109.5
H16B C160 H16C 109.5
C163 C161 C162 107(2)
C163 C161 C164 108(2)
C162 C161 C164 110(2)
C163 C161 C131 110(2)
C162 C161 C131 112(2)
C164 C161 C131 109(2)
C161 C162 H16D 109.5
C161 C162 H16E 109.5
H16D C162 H16E 109.5
C161 C162 H16F 109.5
H16D C162 H16F 109.5
H16E C162 H16F 109.5
C161 C163 H16G 109.5
C161 C163 H16H 109.5
H16G C163 H16H 109.5
C161 C163 H16I 109.5
H16G C163 H16I 109.5
H16H C163 H16I 109.5
C161 C164 H16J 109.5
C161 C164 H16K 109.5
H16J C164 H16K 109.5
C161 C164 H16L 109.5
H16J C164 H16L 109.5
H16K C164 H16L 109.5
C167 C165 C168 116(2)
C167 C165 C136 110(2)
C168 C165 C136 108(2)
C167 C165 C166 107(2)
C168 C165 C166 109(2)
C136 C165 C166 107.6(19)
C165 C166 H16M 109.5
C165 C166 H16N 109.5
H16M C166 H16N 109.5
C165 C166 H16O 109.5
H16M C166 H16O 109.5
H16N C166 H16O 109.5
C165 C167 H16P 109.5
C165 C167 H16Q 109.5
H16P C167 H16Q 109.5
C165 C167 H16R 109.5
H16P C167 H16R 109.5
H16Q C167 H16R 109.5
C165 C168 H16S 109.5
C165 C168 H16T 109.5
H16S C168 H16T 109.5
C165 C168 H16U 109.5
H16S C168 H16U 109.5
H16T C168 H16U 109.5
C171 C169 C138 112(3)
C171 C169 C172 111(3)
C138 C169 C172 111(2)
C171 C169 C170 107(3)
C138 C169 C170 105(3)
C172 C169 C170 112(3)
C169 C170 H17A 109.5
C169 C170 H17B 109.5
H17A C170 H17B 109.5
C169 C170 H17C 109.5
H17A C170 H17C 109.5
H17B C170 H17C 109.5
C169 C171 H17D 109.5
C169 C171 H17E 109.5
H17D C171 H17E 109.5
C169 C171 H17F 109.5
H17D C171 H17F 109.5
H17E C171 H17F 109.5
C169 C172 H17G 109.5
C169 C172 H17H 109.5
H17G C172 H17H 109.5
C169 C172 H17I 109.5
H17G C172 H17I 109.5
H17H C172 H17I 109.5
C670 C669 C672 111(5)
C670 C669 C671 107(5)
C672 C669 C671 104(5)
C670 C669 C138 106(4)
C672 C669 C138 111(4)
C671 C669 C138 116(4)
C669 C670 H67D 109.5
C669 C670 H67E 109.5
H67D C670 H67E 109.5
C669 C670 H67F 109.5
H67D C670 H67F 109.5
H67E C670 H67F 109.5
C669 C671 H67G 109.5
C669 C671 H67H 109.5
H67G C671 H67H 109.5
C669 C671 H67I 109.5
H67G C671 H67I 109.5
H67H C671 H67I 109.5
C669 C672 H67J 109.5
C669 C672 H67K 109.5
H67J C672 H67K 109.5
C669 C672 H67L 109.5
H67J C672 H67L 109.5
H67K C672 H67L 109.5
F202 C201 F201 104.6(19)
F202 C201 C202 108.6(19)
F201 C201 C202 109(2)
F202 C201 I1 108.7(16)
F201 C201 I1 112.5(15)
C202 C201 I1 113.4(16)
F204 C202 F203 110(2)
F204 C202 C201 109.0(19)
F203 C202 C201 107.6(19)
F204 C202 C203 107.7(17)
F203 C202 C203 106.6(17)
C201 C202 C203 115.6(18)
F206 C203 F205 108(2)
F206 C203 C204 110.0(19)
F205 C203 C204 106.0(19)
F206 C203 C202 110.0(17)
F205 C203 C202 107.6(18)
C204 C203 C202 115.4(18)
F207 C204 F208 105.3(19)
F207 C204 C203 111(2)
F208 C204 C203 105.4(19)
F207 C204 I2 111.2(15)
F208 C204 I2 108.8(15)
C203 C204 I2 114.8(16)
F211 C211 F212 105(3)
F211 C211 C212 108(3)
F212 C211 C212 106(3)
F211 C211 I1B 113(3)
F212 C211 I1B 110(3)
C212 C211 I1B 114(2)
F214 C212 F213 110(4)
F214 C212 C211 108(3)
F213 C212 C211 106(3)
F214 C212 C213 108(3)
F213 C212 C213 110(3)
C211 C212 C213 115(3)
F216 C213 F215 110(4)
F216 C213 C214 109(3)
F215 C213 C214 106(3)
F216 C213 C212 109(3)
F215 C213 C212 104(3)
C214 C213 C212 119(3)
F217 C214 F218 102(3)
F217 C214 C213 111(3)
F218 C214 C213 109(3)
F217 C214 I2B 113(3)
F218 C214 I2B 107(3)
C213 C214 I2B 114(2)
F301 C301 F302 105.3(19)
F301 C301 C302 111(2)
F302 C301 C302 107.3(19)
F301 C301 I3 110.6(16)
F302 C301 I3 108.9(16)
C302 C301 I3 113.6(16)
F304 C302 F303 110(2)
F304 C302 C301 109.5(19)
F303 C302 C301 107.1(19)
F304 C302 C303 108.4(17)
F303 C302 C303 107.3(18)
C301 C302 C303 114.4(18)
F306 C303 F305 108(2)
F306 C303 C304 109(2)
F305 C303 C304 105.7(19)
F306 C303 C302 110.4(18)
F305 C303 C302 106.6(17)
C304 C303 C302 116.4(19)
F307 C304 F308 105.8(19)
F307 C304 C303 110(2)
F308 C304 C303 107.3(19)
F307 C304 I4 112.0(15)
F308 C304 I4 108.1(16)
C303 C304 I4 113.7(16)
F311 C311 F312 105(3)
F311 C311 C312 109(3)
F312 C311 C312 106(3)
F311 C311 I3B 114(3)
F312 C311 I3B 111(3)
C312 C311 I3B 111(2)
F314 C312 F313 114(4)
F314 C312 C311 107(3)
F313 C312 C311 106(3)
F314 C312 C313 107(3)
F313 C312 C313 107(3)
C311 C312 C313 117(3)
F316 C313 F315 111(4)
F316 C313 C314 110(3)
F315 C313 C314 105(3)
F316 C313 C312 108(3)
F315 C313 C312 106(3)
C314 C313 C312 116(3)
F317 C314 F318 103(4)
F317 C314 C313 110(3)
F318 C314 C313 106(3)
F317 C314 I4B 111(3)
F318 C314 I4B 111(3)
C313 C314 I4B 115(2)

loop_
_geom_bond_atom_site_label_1
_geom_bond_atom_site_label_2
_geom_bond_distance
N1 C2 1.34(2)
N1 C6 1.35(2)
C2 C3 1.40(3)
C2 C40 1.40(3)
C3 C4 1.36(2)
C3 H3 0.95
C4 C5 1.38(2)
C4 H4 0.95
C5 C6 1.40(2)
C5 H5 0.95
C6 C7 1.45(2)
C7 C8 1.19(2)
C8 C9 1.46(2)
C9 C10 1.30(2)
C9 C41 1.49(3)
C10 C11 1.34(2)
C11 C12 1.42(3)
C11 C45 1.53(3)
C12 C13 1.19(2)
C13 C14 1.39(3)
C14 C15 1.19(2)
C15 C16 1.46(3)
C16 C17 1.29(3)
C16 C49 1.55(3)
C17 C18 1.33(2)
C18 C19 1.45(3)
C18 C53 1.54(3)
C19 C20 1.18(2)
C20 C22 1.45(3)
N21 C26 1.35(2)
N21 C22 1.38(2)
C22 C23 1.39(2)
C23 C24 1.38(2)
C23 H23 0.95
C24 C25 1.43(2)
C24 H24 0.95
C25 C26 1.38(2)
C25 H25 0.95
C26 C27 1.45(2)
C27 C28 1.18(2)
C28 C29 1.45(2)
C29 C30 1.31(2)
C29 C57 1.58(3)
C30 C31 1.31(2)
C31 C32 1.46(3)
C31 C61 1.53(3)
C32 C33 1.20(2)
C33 C34 1.37(3)
C34 C35 1.19(2)
C35 C36 1.45(3)
C36 C37 1.30(3)
C36 C65 1.55(3)
C37 C38 1.29(2)
C38 C39 1.44(3)
C38 C69 1.48(4)
C38 C569 1.64(5)
C39 C40 1.22(2)
C41 C42 1.52(3)
C41 C44 1.53(3)
C41 C43 1.54(3)
C42 H42A 0.98
C42 H42B 0.98
C42 H42C 0.98
C43 H43A 0.98
C43 H43B 0.98
C43 H43C 0.98
C44 H44A 0.98
C44 H44B 0.98
C44 H44C 0.98
C45 C46 1.46(3)
C45 C47 1.50(3)
C45 C48 1.56(3)
C46 H46A 0.98
C46 H46B 0.98
C46 H46C 0.98
C47 H47A 0.98
C47 H47B 0.98
C47 H47C 0.98
C48 H48A 0.98
C48 H48B 0.98
C48 H48C 0.98
C49 C51 1.51(3)
C49 C52 1.52(3)
C49 C50 1.56(3)
C50 H50A 0.98
C50 H50B 0.98
C50 H50C 0.98
C51 H51A 0.98
C51 H51B 0.98
C51 H51C 0.98
C52 H52A 0.98
C52 H52B 0.98
C52 H52C 0.98
C53 C54 1.48(3)
C53 C56 1.50(3)
C53 C55 1.51(3)
C54 H54A 0.98
C54 H54B 0.98
C54 H54C 0.98
C55 H55A 0.98
C55 H55B 0.98
C55 H55C 0.98
C56 H56A 0.98
C56 H56B 0.98
C56 H56C 0.98
C57 C58 1.49(3)
C57 C59 1.51(3)
C57 C60 1.54(3)
C58 H58A 0.98
C58 H58B 0.98
C58 H58C 0.98
C59 H59A 0.98
C59 H59B 0.98
C59 H59C 0.98
C60 H60A 0.98
C60 H60B 0.98
C60 H60C 0.98
C61 C63 1.47(3)
C61 C62 1.49(3)
C61 C64 1.51(3)
C62 H62A 0.98
C62 H62B 0.98
C62 H62C 0.98
C63 H63A 0.98
C63 H63B 0.98
C63 H63C 0.98
C64 H64A 0.98
C64 H64B 0.98
C64 H64C 0.98
C65 C67 1.48(3)
C65 C68 1.53(3)
C65 C66 1.63(3)
C66 H66A 0.98
C66 H66B 0.98
C66 H66C 0.98
C67 H67A 0.98
C67 H67B 0.98
C67 H67C 0.98
C68 H68A 0.98
C68 H68B 0.98
C68 H68C 0.98
C69 C71 1.47(5)
C69 C72 1.53(5)
C69 C70 1.60(5)
C70 H70A 0.98
C70 H70B 0.98
C70 H70C 0.98
C71 H71A 0.98
C71 H71B 0.98
C71 H71C 0.98
C72 H72A 0.98
C72 H72B 0.98
C72 H72C 0.98
C569 C570 1.52(7)
C569 C572 1.52(7)
C569 C571 1.60(6)
C570 H57A 0.98
C570 H57B 0.98
C570 H57C 0.98
C571 H57D 0.98
C571 H57E 0.98
C571 H57F 0.98
C572 H57G 0.98
C572 H57H 0.98
C572 H57I 0.98
N101 C102 1.35(2)
N101 C106 1.35(2)
C102 C103 1.40(2)
C102 C140 1.41(3)
C103 C104 1.37(2)
C103 H103 0.95
C104 C105 1.38(2)
C104 H104 0.95
C105 C106 1.39(2)
C105 H105 0.95
C106 C107 1.45(2)
C107 C108 1.19(2)
C108 C109 1.47(3)
C109 C110 1.31(2)
C109 C141 1.50(3)
C110 C111 1.33(3)
C111 C112 1.43(3)
C111 C145 1.54(3)
C112 C113 1.19(2)
C113 C114 1.39(3)
C114 C115 1.19(2)
C115 C116 1.45(3)
C116 C117 1.30(2)
C116 C149 1.53(3)
C117 C118 1.32(2)
C118 C119 1.46(3)
C118 C153 1.52(3)
C119 C120 1.17(2)
C120 C122 1.47(3)
N121 C122 1.35(2)
N121 C126 1.36(2)
C122 C123 1.39(3)
C123 C124 1.35(2)
C123 H123 0.95
C124 C125 1.41(2)
C124 H124 0.95
C125 C126 1.38(3)
C125 H125 0.95
C126 C127 1.43(2)
C127 C128 1.20(2)
C128 C129 1.45(2)
C129 C130 1.31(2)
C129 C157 1.55(3)
C130 C131 1.30(2)
C131 C132 1.44(3)
C131 C161 1.54(3)
C132 C133 1.21(2)
C133 C134 1.38(3)
C134 C135 1.18(2)
C135 C136 1.45(3)
C136 C137 1.30(3)
C136 C165 1.56(3)
C137 C138 1.31(2)
C138 C139 1.44(3)
C138 C169 1.48(4)
C138 C669 1.65(6)
C139 C140 1.23(2)
C141 C142 1.51(3)
C141 C144 1.51(3)
C141 C143 1.52(3)
C142 H14A 0.98
C142 H14B 0.98
C142 H14C 0.98
C143 H14D 0.98
C143 H14E 0.98
C143 H14F 0.98
C144 H14G 0.98
C144 H14H 0.98
C144 H14I 0.98
C145 C146 1.44(3)
C145 C147 1.48(3)
C145 C148 1.57(3)
C146 H14J 0.98
C146 H14K 0.98
C146 H14L 0.98
C147 H14M 0.98
C147 H14N 0.98
C147 H14O 0.98
C148 H14P 0.98
C148 H14Q 0.98
C148 H14R 0.98
C149 C151 1.50(3)
C149 C152 1.54(3)
C149 C150 1.57(3)
C150 H15A 0.98
C150 H15B 0.98
C150 H15C 0.98
C151 H15D 0.98
C151 H15E 0.98
C151 H15F 0.98
C152 H15G 0.98
C152 H15H 0.98
C152 H15I 0.98
C153 C154 1.46(3)
C153 C156 1.49(3)
C153 C155 1.55(3)
C154 H15J 0.98
C154 H15K 0.98
C154 H15L 0.98
C155 H15M 0.98
C155 H15N 0.98
C155 H15O 0.98
C156 H15P 0.98
C156 H15Q 0.98
C156 H15R 0.98
C157 C158 1.49(3)
C157 C159 1.52(3)
C157 C160 1.52(3)
C158 H15S 0.98
C158 H15T 0.98
C158 H15U 0.98
C159 H15V 0.98
C159 H15W 0.98
C159 H15$ 0.98
C160 H16A 0.98
C160 H16B 0.98
C160 H16C 0.98
C161 C163 1.48(3)
C161 C162 1.49(3)
C161 C164 1.49(3)
C162 H16D 0.98
C162 H16E 0.98
C162 H16F 0.98
C163 H16G 0.98
C163 H16H 0.98
C163 H16I 0.98
C164 H16J 0.98
C164 H16K 0.98
C164 H16L 0.98
C165 C167 1.50(3)
C165 C168 1.53(3)
C165 C166 1.63(3)
C166 H16M 0.98
C166 H16N 0.98
C166 H16O 0.98
C167 H16P 0.98
C167 H16Q 0.98
C167 H16R 0.98
C168 H16S 0.98
C168 H16T 0.98
C168 H16U 0.98
C169 C171 1.48(5)
C169 C172 1.53(4)
C169 C170 1.60(5)
C170 H17A 0.98
C170 H17B 0.98
C170 H17C 0.98
C171 H17D 0.98
C171 H17E 0.98
C171 H17F 0.98
C172 H17G 0.98
C172 H17H 0.98
C172 H17I 0.98
C669 C670 1.52(8)
C669 C672 1.53(7)
C669 C671 1.62(6)
C670 H67D 0.98
C670 H67E 0.98
C670 H67F 0.98
C671 H67G 0.98
C671 H67H 0.98
C671 H67I 0.98
C672 H67J 0.98
C672 H67K 0.98
C672 H67L 0.98
I1 C201 2.12(3)
I2 C204 2.15(2)
C201 F202 1.36(2)
C201 F201 1.37(3)
C201 C202 1.53(3)
C202 F204 1.30(3)
C202 F203 1.35(2)
C202 C203 1.59(2)
C203 F206 1.32(3)
C203 F205 1.36(2)
C203 C204 1.51(3)
C204 F207 1.32(3)
C204 F208 1.39(3)
I1B C211 2.12(3)
I2B C214 2.15(3)
C211 F211 1.34(3)
C211 F212 1.36(3)
C211 C212 1.53(4)
C212 F214 1.30(3)
C212 F213 1.36(3)
C212 C213 1.58(3)
C213 F216 1.33(4)
C213 F215 1.38(3)
C213 C214 1.51(4)
C214 F217 1.34(3)
C214 F218 1.38(3)
I3 C301 2.15(3)
I4 C304 2.14(2)
C301 F301 1.34(3)
C301 F302 1.38(3)
C301 C302 1.52(3)
C302 F304 1.31(3)
C302 F303 1.35(2)
C302 C303 1.58(2)
C303 F306 1.32(3)
C303 F305 1.36(2)
C303 C304 1.52(3)
C304 F307 1.35(3)
C304 F308 1.36(2)
I3B C311 2.13(3)
I4B C314 2.14(3)
C311 F311 1.35(3)
C311 F312 1.37(3)
C311 C312 1.53(4)
C312 F314 1.30(3)
C312 F313 1.35(3)
C312 C313 1.58(3)
C313 F316 1.32(4)
C313 F315 1.37(3)
C313 C314 1.51(4)
C314 F317 1.34(3)
C314 F318 1.37(3)

loop_
_geom_torsion_atom_site_label_1
_geom_torsion_atom_site_label_2
_geom_torsion_atom_site_label_3
_geom_torsion_atom_site_label_4
_geom_torsion
C6 N1 C2 C3 3(3)
C6 N1 C2 C40 179(2)
N1 C2 C3 C4 -4(4)
C40 C2 C3 C4 -180(2)
C2 C3 C4 C5 4(3)
C3 C4 C5 C6 -2(3)
C2 N1 C6 C5 -1(3)
C2 N1 C6 C7 179.7(19)
C4 C5 C6 N1 1(3)
C4 C5 C6 C7 179.8(19)
C26 N21 C22 C23 2(3)
C26 N21 C22 C20 -176.8(19)
N21 C22 C23 C24 0(3)
C20 C22 C23 C24 179(2)
C22 C23 C24 C25 -2(3)
C23 C24 C25 C26 1(3)
C22 N21 C26 C25 -3(3)
C22 N21 C26 C27 -178.8(18)
C24 C25 C26 N21 1(3)
C24 C25 C26 C27 177.1(18)
C10 C9 C41 C42 -12(3)
C8 C9 C41 C42 175.6(18)
C10 C9 C41 C44 108(3)
C8 C9 C41 C44 -64(2)
C10 C9 C41 C43 -132(2)
C8 C9 C41 C43 56(2)
C10 C11 C45 C46 0(3)
C12 C11 C45 C46 -179(2)
C10 C11 C45 C47 -126(2)
C12 C11 C45 C47 54(3)
C10 C11 C45 C48 117(2)
C12 C11 C45 C48 -63(3)
C17 C16 C49 C51 -124(3)
C15 C16 C49 C51 52(3)
C17 C16 C49 C52 110(3)
C15 C16 C49 C52 -74(3)
C17 C16 C49 C50 -5(4)
C15 C16 C49 C50 170(2)
C17 C18 C53 C54 -52(3)
C19 C18 C53 C54 135(2)
C17 C18 C53 C56 68(3)
C19 C18 C53 C56 -105(2)
C17 C18 C53 C55 -175(2)
C19 C18 C53 C55 12(3)
C30 C29 C57 C58 -9(3)
C28 C29 C57 C58 173.5(19)
C30 C29 C57 C59 -132(2)
C28 C29 C57 C59 50(3)
C30 C29 C57 C60 111(2)
C28 C29 C57 C60 -66(2)
C30 C31 C61 C63 -125(3)
C32 C31 C61 C63 57(3)
C30 C31 C61 C62 -6(4)
C32 C31 C61 C62 176(2)
C30 C31 C61 C64 115(3)
C32 C31 C61 C64 -63(3)
C37 C36 C65 C67 -123(3)
C35 C36 C65 C67 61(3)
C37 C36 C65 C68 110(3)
C35 C36 C65 C68 -67(3)
C37 C36 C65 C66 -9(3)
C35 C36 C65 C66 175(2)
C37 C38 C69 C71 -175(3)
C39 C38 C69 C71 13(4)
C569 C38 C69 C71 -69(17)
C37 C38 C69 C72 64(4)
C39 C38 C69 C72 -108(3)
C569 C38 C69 C72 17E1(2)
C37 C38 C69 C70 -57(4)
C39 C38 C69 C70 131(3)
C569 C38 C69 C70 48(17)
C37 C38 C569 C570 1(5)
C39 C38 C569 C570 176(3)
C69 C38 C569 C570 -80(18)
C37 C38 C569 C572 125(4)
C39 C38 C569 C572 -61(4)
C69 C38 C569 C572 43(16)
C37 C38 C569 C571 -116(4)
C39 C38 C569 C571 59(4)
C69 C38 C569 C571 16E1(2)
C106 N101 C102 C103 -2(3)
C106 N101 C102 C140 -176(2)
N101 C102 C103 C104 3(3)
C140 C102 C103 C104 177(2)
C102 C103 C104 C105 -4(3)
C103 C104 C105 C106 4(3)
C102 N101 C106 C105 2(3)
C102 N101 C106 C107 -178(2)
C104 C105 C106 N101 -4(3)
C104 C105 C106 C107 177(2)
C126 N121 C122 C123 -2(3)
C126 N121 C122 C120 180(2)
N121 C122 C123 C124 -1(3)
C120 C122 C123 C124 177(2)
C122 C123 C124 C125 1(3)
C123 C124 C125 C126 2(3)
C122 N121 C126 C125 5(3)
C122 N121 C126 C127 -177(2)
C124 C125 C126 N121 -5(3)
C124 C125 C126 C127 177(2)
C110 C109 C141 C142 -14(3)
C108 C109 C141 C142 172(2)
C110 C109 C141 C144 105(3)
C108 C109 C141 C144 -68(2)
C110 C109 C141 C143 -134(2)
C108 C109 C141 C143 52(3)
C110 C111 C145 C146 -2(4)
C112 C111 C145 C146 -178(3)
C110 C111 C145 C147 -131(3)
C112 C111 C145 C147 54(3)
C110 C111 C145 C148 116(3)
C112 C111 C145 C148 -59(3)
C117 C116 C149 C151 -126(3)
C115 C116 C149 C151 58(3)
C117 C116 C149 C152 109(3)
C115 C116 C149 C152 -67(3)
C117 C116 C149 C150 -12(3)
C115 C116 C149 C150 173(2)
C117 C118 C153 C154 -1(3)
C119 C118 C153 C154 173(2)
C117 C118 C153 C156 126(3)
C119 C118 C153 C156 -60(3)
C117 C118 C153 C155 -120(3)
C119 C118 C153 C155 54(3)
C130 C129 C157 C158 -17(3)
C128 C129 C157 C158 171.0(18)
C130 C129 C157 C159 -138(2)
C128 C129 C157 C159 50(2)
C130 C129 C157 C160 104(2)
C128 C129 C157 C160 -68(2)
C130 C131 C161 C163 -132(3)
C132 C131 C161 C163 49(3)
C130 C131 C161 C162 -13(4)
C132 C131 C161 C162 168(2)
C130 C131 C161 C164 109(3)
C132 C131 C161 C164 -70(3)
C137 C136 C165 C167 -125(3)
C135 C136 C165 C167 57(3)
C137 C136 C165 C168 109(3)
C135 C136 C165 C168 -70(3)
C137 C136 C165 C166 -8(4)
C135 C136 C165 C166 173(2)
C137 C138 C169 C171 -171(3)
C139 C138 C169 C171 20(4)
C669 C138 C169 C171 -57(10)
C137 C138 C169 C172 65(4)
C139 C138 C169 C172 -104(3)
C669 C138 C169 C172 180(12)
C137 C138 C169 C170 -56(3)
C139 C138 C169 C170 135(3)
C669 C138 C169 C170 59(10)
C137 C138 C669 C670 3(6)
C139 C138 C669 C670 172(4)
C169 C138 C669 C670 -75(10)
C137 C138 C669 C672 124(5)
C139 C138 C669 C672 -66(5)
C169 C138 C669 C672 47(9)
C137 C138 C669 C671 -117(5)
C139 C138 C669 C671 53(5)
C169 C138 C669 C671 166(14)
F202 C201 C202 F204 -60(3)
F201 C201 C202 F204 -173.3(18)
I1 C201 C202 F204 61(2)
F202 C201 C202 F203 -179.8(18)
F201 C201 C202 F203 67(2)
I1 C201 C202 F203 -59(2)
F202 C201 C202 C203 61(3)
F201 C201 C202 C203 -52(2)
I1 C201 C202 C203 -177.8(14)
F204 C202 C203 F206 86(2)
F203 C202 C203 F206 -156(2)
C201 C202 C203 F206 -36(3)
F204 C202 C203 F205 -157(2)
F203 C202 C203 F205 -39(2)
C201 C202 C203 F205 81(2)
F204 C202 C203 C204 -39(2)
F203 C202 C203 C204 79(2)
C201 C202 C203 C204 -161(2)
F206 C203 C204 F207 -170.1(18)
F205 C203 C204 F207 74(2)
C202 C203 C204 F207 -45(3)
F206 C203 C204 F208 -57(2)
F205 C203 C204 F208 -172.6(18)
C202 C203 C204 F208 68(2)
F206 C203 C204 I2 63(2)
F205 C203 C204 I2 -53(2)
C202 C203 C204 I2 -171.9(14)
F211 C211 C212 F214 -170(4)
F212 C211 C212 F214 -59(5)
I1B C211 C212 F214 63(4)
F211 C211 C212 F213 72(4)
F212 C211 C212 F213 -176(4)
I1B C211 C212 F213 -55(4)
F211 C211 C212 C213 -49(4)
F212 C211 C212 C213 62(4)
I1B C211 C212 C213 -176(3)
F214 C212 C213 F216 87(4)
F213 C212 C213 F216 -153(4)
C211 C212 C213 F216 -33(4)
F214 C212 C213 F215 -156(4)
F213 C212 C213 F215 -36(5)
C211 C212 C213 F215 84(4)
F214 C212 C213 C214 -38(5)
F213 C212 C213 C214 82(5)
C211 C212 C213 C214 -158(3)
F216 C213 C214 F217 -171(4)
F215 C213 C214 F217 71(4)
C212 C213 C214 F217 -46(4)
F216 C213 C214 F218 -60(5)
F215 C213 C214 F218 -178(4)
C212 C213 C214 F218 65(4)
F216 C213 C214 I2B 60(4)
F215 C213 C214 I2B -58(4)
C212 C213 C214 I2B -175(3)
F301 C301 C302 F304 -170.3(18)
F302 C301 C302 F304 -56(3)
I3 C301 C302 F304 65(2)
F301 C301 C302 F303 70(2)
F302 C301 C302 F303 -175.1(18)
I3 C301 C302 F303 -55(2)
F301 C301 C302 C303 -48(2)
F302 C301 C302 C303 66(2)
I3 C301 C302 C303 -173.5(14)
F304 C302 C303 F306 85(2)
F303 C302 C303 F306 -156(2)
C301 C302 C303 F306 -38(2)
F304 C302 C303 F305 -158(2)
F303 C302 C303 F305 -39(2)
C301 C302 C303 F305 80(2)
F304 C302 C303 C304 -40(3)
F303 C302 C303 C304 79(2)
C301 C302 C303 C304 -163(2)
F306 C303 C304 F307 -176.1(17)
F305 C303 C304 F307 68(2)
C302 C303 C304 F307 -51(2)
F306 C303 C304 F308 -62(2)
F305 C303 C304 F308 -178.1(18)
C302 C303 C304 F308 64(3)
F306 C303 C304 I4 58(2)
F305 C303 C304 I4 -59(2)
C302 C303 C304 I4 -176.7(14)
F311 C311 C312 F314 -172(4)
F312 C311 C312 F314 -60(5)
I3B C311 C312 F314 62(4)
F311 C311 C312 F313 67(5)
F312 C311 C312 F313 179(4)
I3B C311 C312 F313 -60(4)
F311 C311 C312 C313 -52(4)
F312 C311 C312 C313 60(4)
I3B C311 C312 C313 -178(3)
F314 C312 C313 F316 88(5)
F313 C312 C313 F316 -150(4)
C311 C312 C313 F316 -32(5)
F314 C312 C313 F315 -153(5)
F313 C312 C313 F315 -31(5)
C311 C312 C313 F315 87(4)
F314 C312 C313 C314 -37(5)
F313 C312 C313 C314 85(4)
C311 C312 C313 C314 -157(4)
F316 C313 C314 F317 -170(4)
F315 C313 C314 F317 70(5)
C312 C313 C314 F317 -46(4)
F316 C313 C314 F318 -59(5)
F315 C313 C314 F318 -179(4)
C312 C313 C314 F318 65(4)
F316 C313 C314 I4B 63(4)
F315 C313 C314 I4B -56(4)
C312 C313 C314 I4B -172(3)
